data_1554039
loop_
_publ_author_name
'Liu, Qiuhua'
'Zhang, Xi'
'Zeng, Wennan'
'Wang, Jianxiu'
'Zhou, Zaichun'

_publ_section_title
;
 Fine-Tuning of Electronic Structure of Cobalt(II) Ion in Nonplanar
 Porphyrins and Tracking of a Cross-Hybrid Stage: Implications for the
 Distortion of Natural Tetrapyrrole Macrocycles.
;
_journal_issue 44
_journal_name_full 'The journal of physical chemistry. B'
_journal_page_first 14102
_journal_page_last 14110
_journal_paper_doi 10.1021/acs.jpcb.5b08431
_journal_volume 119
_journal_year 2015
_chemical_formula_sum 'C56 H50 Co N6 O7'
_chemical_formula_weight 977.95
_space_group_IT_number 2
_space_group_name_Hall '-P 1'
_space_group_name_H-M_alt 'P -1'
_symmetry_cell_setting triclinic
_symmetry_space_group_name_H-M 'P -1'
_atom_sites_solution_hydrogens geom
_atom_sites_solution_primary direct
_atom_sites_solution_secondary difmap
_audit_creation_method SHELXL-97
_cell_angle_alpha 90.18(3)
_cell_angle_beta 108.31(3)
_cell_angle_gamma 116.32(3)
_cell_formula_units_Z 4
_cell_length_a 16.652(3)
_cell_length_b 17.462(4)
_cell_length_c 22.655(5)
_cell_measurement_temperature 173(2)
_cell_volume 5527(3)
_computing_structure_refinement 'SHELXL-97 (Sheldrick, 1997)'
_computing_structure_solution 'SHELXS-97 (Sheldrick, 1990)'
_diffrn_ambient_temperature 173(2)
_diffrn_measured_fraction_theta_full 0.998
_diffrn_measured_fraction_theta_max 0.998
_diffrn_measurement_device_type bruker-CCD
_diffrn_radiation_monochromator graphite
_diffrn_radiation_source 'fine-focus sealed tube'
_diffrn_radiation_type MoK\a
_diffrn_radiation_wavelength 0.71073
_diffrn_reflns_av_R_equivalents 0.0868
_diffrn_reflns_av_unetI/netI 0.1106
_diffrn_reflns_limit_h_max 19
_diffrn_reflns_limit_h_min -19
_diffrn_reflns_limit_k_max 20
_diffrn_reflns_limit_k_min -20
_diffrn_reflns_limit_l_max 26
_diffrn_reflns_limit_l_min -26
_diffrn_reflns_number 52542
_diffrn_reflns_theta_full 25.01
_diffrn_reflns_theta_max 25.01
_diffrn_reflns_theta_min 1.46
_exptl_absorpt_coefficient_mu 0.364
_exptl_absorpt_correction_T_max 0.9275
_exptl_absorpt_correction_T_min 0.9177
_exptl_absorpt_correction_type multi-scan
_exptl_absorpt_process_details sadabs
_exptl_crystal_colour purple
_exptl_crystal_density_diffrn 1.175
_exptl_crystal_density_method 'not measured'
_exptl_crystal_description block
_exptl_crystal_F_000 2044
_exptl_crystal_size_max 0.24
_exptl_crystal_size_mid 0.23
_exptl_crystal_size_min 0.21
_refine_diff_density_max 1.179
_refine_diff_density_min -0.486
_refine_diff_density_rms 0.074
_refine_ls_extinction_coef 0.0048(3)
_refine_ls_extinction_expression Fc^*^=kFc[1+0.001xFc^2^\l^3^/sin(2\q)]^-1/4^
_refine_ls_extinction_method SHELXL
_refine_ls_goodness_of_fit_ref 1.062
_refine_ls_hydrogen_treatment mixed
_refine_ls_matrix_type full
_refine_ls_number_parameters 1386
_refine_ls_number_reflns 19438
_refine_ls_number_restraints 0
_refine_ls_restrained_S_all 1.062
_refine_ls_R_factor_all 0.0966
_refine_ls_R_factor_gt 0.0689
_refine_ls_shift/su_max 0.001
_refine_ls_shift/su_mean 0.000
_refine_ls_structure_factor_coef Fsqd
_refine_ls_weighting_details 'calc w=1/[\s^2^(Fo^2^)+(0.0794P)^2^+0.0000P] where P=(Fo^2^+2Fc^2^)/3'
_refine_ls_weighting_scheme calc
_refine_ls_wR_factor_gt 0.1711
_refine_ls_wR_factor_ref 0.1853
_reflns_number_gt 12714
_reflns_number_total 19438
_reflns_threshold_expression >2sigma(I)
_cod_data_source_file jp5b08431_si_002.cif
_cod_data_source_block 1-Co
_cod_original_cell_volume 5526.7(19)
_cod_original_sg_symbol_H-M P-1
_cod_database_code 1554039

loop_
_symmetry_equiv_pos_as_xyz
'x, y, z'
'-x, -y, -z'

loop_
_atom_site_label
_atom_site_type_symbol
_atom_site_fract_x
_atom_site_fract_y
_atom_site_fract_z
_atom_site_U_iso_or_equiv
_atom_site_adp_type
_atom_site_occupancy
_atom_site_symmetry_multiplicity
_atom_site_calc_flag
_atom_site_refinement_flags
_atom_site_disorder_assembly
_atom_site_disorder_group
Co1 Co 0.22473(3) 0.80711(3) 0.28109(2) 0.02893(15) Uani 1 1 d . . .
Co2 Co 0.74041(3) 0.68854(3) 0.72168(2) 0.02468(14) Uani 1 1 d . D .
O1 O 0.6972(3) 0.6224(2) 0.27785(19) 0.0730(11) Uani 1 1 d . . .
O2 O 0.7865(3) 0.7188(3) 0.36044(19) 0.0757(11) Uani 1 1 d . . .
O3 O -0.4037(3) 0.7859(4) 0.1530(2) 0.1154(19) Uani 1 1 d . . .
O4 O -0.3312(4) 0.8925(4) 0.2271(3) 0.134(2) Uani 1 1 d . . .
O5 O 0.3293(2) 1.09377(18) 0.26024(12) 0.0421(7) Uani 1 1 d . . .
O7 O 0.1313(2) 0.67518(17) 0.22487(13) 0.0520(8) Uani 1 1 d . . .
H7A H 0.0723 0.6517 0.2203 0.062 Uiso 1 1 d R . .
O8 O 0.9074(3) 1.1115(2) 0.45009(17) 0.0677(10) Uani 1 1 d . . .
O9 O 0.9063(3) 1.0124(2) 0.39120(15) 0.0693(10) Uani 1 1 d . . .
O10 O 0.5814(2) 0.4373(3) 1.07864(15) 0.0655(10) Uani 1 1 d . . .
O11 O 0.5951(3) 0.5621(3) 1.10383(15) 0.0698(10) Uani 1 1 d . . .
O12 O 0.51218(19) 0.48736(19) 0.56401(14) 0.0513(8) Uani 1 1 d . D .
O13 O 0.81884(17) 0.50684(17) 0.64103(11) 0.0366(6) Uani 1 1 d . D .
O14 O 0.79786(19) 0.81995(17) 0.77391(13) 0.0428(7) Uani 1 1 d . . .
H14A H 0.7604 0.8421 0.7613 0.051 Uiso 1 1 d R D .
N1 N 0.3181(2) 0.83720(18) 0.23986(14) 0.0306(7) Uani 1 1 d . . .
N2 N 0.1562(2) 0.85490(19) 0.22188(14) 0.0311(7) Uani 1 1 d . . .
N3 N 0.1401(2) 0.78974(19) 0.32730(14) 0.0319(7) Uani 1 1 d . . .
N4 N 0.3065(2) 0.77863(18) 0.34843(14) 0.0306(7) Uani 1 1 d . . .
N5 N 0.7110(3) 0.6790(3) 0.3168(2) 0.0503(10) Uani 1 1 d . . .
N6 N -0.3339(4) 0.8352(4) 0.1952(3) 0.0807(15) Uani 1 1 d . . .
N7 N 0.6719(2) 0.71490(18) 0.64551(13) 0.0257(6) Uani 1 1 d . . .
N8 N 0.6287(2) 0.64123(18) 0.74529(13) 0.0264(7) Uani 1 1 d . . .
N9 N 0.8019(2) 0.64685(18) 0.79116(13) 0.0286(7) Uani 1 1 d . . .
N10 N 0.84422(19) 0.72111(17) 0.69082(13) 0.0248(6) Uani 1 1 d . . .
N11 N 0.8972(3) 1.0381(3) 0.43765(19) 0.0511(10) Uani 1 1 d . D .
N12 N 0.5995(2) 0.5113(3) 1.07000(16) 0.0515(10) Uani 1 1 d . D .
C1 C 0.3873(3) 0.8105(2) 0.24945(18) 0.0342(9) Uani 1 1 d . . .
C2 C 0.4463(3) 0.8525(3) 0.2121(2) 0.0424(10) Uani 1 1 d . . .
H2 H 0.4954 0.8419 0.2073 0.051 Uiso 1 1 calc R . .
C3 C 0.4177(3) 0.9096(3) 0.1855(2) 0.0415(10) Uani 1 1 d . . .
H3 H 0.4458 0.9495 0.1605 0.050 Uiso 1 1 calc R . .
C4 C 0.3368(3) 0.8989(2) 0.20186(18) 0.0341(9) Uani 1 1 d . . .
C5 C 0.2841(3) 0.9442(2) 0.18301(18) 0.0341(9) Uani 1 1 d . B .
C6 C 0.1936(3) 0.9159(2) 0.18656(18) 0.0351(9) Uani 1 1 d . . .
C7 C 0.1257(3) 0.9436(3) 0.1538(2) 0.0429(10) Uani 1 1 d . . .
H7 H 0.1348 0.9861 0.1270 0.051 Uiso 1 1 calc R . .
C8 C 0.0475(3) 0.8994(3) 0.16757(19) 0.0418(10) Uani 1 1 d . . .
H8 H -0.0107 0.9026 0.1508 0.050 Uiso 1 1 calc R . .
C9 C 0.0657(3) 0.8463(2) 0.21166(18) 0.0348(9) Uani 1 1 d . . .
C10 C 0.0116(3) 0.8069(2) 0.24940(19) 0.0357(9) Uani 1 1 d . . .
C11 C 0.0490(3) 0.7836(2) 0.30591(18) 0.0340(9) Uani 1 1 d . . .
C12 C 0.0128(3) 0.7707(3) 0.35661(18) 0.0379(9) Uani 1 1 d . . .
H12 H -0.0503 0.7580 0.3533 0.045 Uiso 1 1 calc R . .
C13 C 0.0841(3) 0.7799(3) 0.40987(19) 0.0409(10) Uani 1 1 d . . .
H13 H 0.0823 0.7789 0.4514 0.049 Uiso 1 1 calc R . .
C14 C 0.1624(3) 0.7913(2) 0.39171(18) 0.0358(9) Uani 1 1 d . . .
C15 C 0.2523(3) 0.8035(2) 0.43227(17) 0.0335(9) Uani 1 1 d . . .
C16 C 0.3140(3) 0.7875(2) 0.41131(17) 0.0324(9) Uani 1 1 d . . .
C17 C 0.3912(3) 0.7742(2) 0.44972(19) 0.0409(10) Uani 1 1 d . . .
H17 H 0.4125 0.7789 0.4943 0.049 Uiso 1 1 calc R . .
C18 C 0.4286(3) 0.7533(2) 0.41093(18) 0.0365(9) Uani 1 1 d . . .
H18 H 0.4776 0.7363 0.4228 0.044 Uiso 1 1 calc R . .
C19 C 0.3803(3) 0.7619(2) 0.34853(17) 0.0306(8) Uani 1 1 d . . .
C20 C 0.4120(3) 0.7676(2) 0.29754(17) 0.0322(9) Uani 1 1 d . . .
C21 C 0.4890(3) 0.7436(2) 0.30173(18) 0.0324(9) Uani 1 1 d . . .
C22 C 0.5815(3) 0.7918(3) 0.3460(3) 0.0646(15) Uani 1 1 d . . .
H22 H 0.5957 0.8408 0.3736 0.078 Uiso 1 1 calc R . .
C23 C 0.6525(3) 0.7689(3) 0.3503(3) 0.0638(15) Uani 1 1 d . . .
H23 H 0.7147 0.8017 0.3809 0.077 Uiso 1 1 calc R . .
C24 C 0.6337(3) 0.7009(3) 0.31141(19) 0.0389(9) Uani 1 1 d . . .
C25 C 0.5444(3) 0.6520(3) 0.2663(2) 0.0498(11) Uani 1 1 d . . .
H25 H 0.5323 0.6041 0.2386 0.060 Uiso 1 1 calc R . .
C26 C 0.4725(3) 0.6739(3) 0.26207(19) 0.0422(10) Uani 1 1 d . . .
H26 H 0.4106 0.6402 0.2313 0.051 Uiso 1 1 calc R . .
C27 C -0.0802(3) 0.8109(3) 0.23619(18) 0.0367(9) Uani 1 1 d . . .
C28 C -0.0831(3) 0.8730(3) 0.2725(2) 0.0640(14) Uani 1 1 d . . .
H28 H -0.0275 0.9103 0.3071 0.077 Uiso 1 1 calc R . .
C29 C -0.1658(4) 0.8821(4) 0.2594(2) 0.0710(16) Uani 1 1 d . . .
H29 H -0.1668 0.9257 0.2839 0.085 Uiso 1 1 calc R . .
C30 C -0.2460(3) 0.8259(3) 0.2097(2) 0.0530(12) Uani 1 1 d . . .
C31 C -0.2473(3) 0.7628(3) 0.1747(2) 0.0618(14) Uani 1 1 d . . .
H31 H -0.3044 0.7239 0.1417 0.074 Uiso 1 1 calc R . .
C32 C -0.1626(3) 0.7551(3) 0.1875(2) 0.0494(11) Uani 1 1 d . . .
H32 H -0.1624 0.7114 0.1625 0.059 Uiso 1 1 calc R . .
C33 C 0.3315(3) 1.0307(2) 0.16530(19) 0.0364(9) Uani 1 1 d . . .
C34 C 0.3550(3) 1.0430(3) 0.1110(2) 0.0433(10) Uani 1 1 d . B .
H34 H 0.3353 0.9937 0.0815 0.052 Uiso 1 1 calc R . .
C35 C 0.4068(3) 1.1255(3) 0.0987(2) 0.0464(11) Uani 1 1 d . . .
C36 C 0.4342(3) 1.1960(3) 0.1434(2) 0.0441(10) Uani 1 1 d . B .
H36 H 0.4710 1.2529 0.1369 0.053 Uiso 1 1 calc R . .
C37 C 0.4095(3) 1.1857(3) 0.1963(2) 0.0445(10) Uani 1 1 d . . .
H37 H 0.4272 1.2350 0.2250 0.053 Uiso 1 1 calc R B .
C38 C 0.3588(3) 1.1031(3) 0.20761(19) 0.0363(9) Uani 1 1 d . B .
C39 C 0.4338(5) 1.1361(3) 0.0392(3) 0.0676(15) Uani 1 1 d . A .
C40 C 0.3922(12) 1.0521(8) -0.0060(6) 0.079(5) Uani 0.496(14) 1 d P A 1
H40A H 0.4009 1.0079 0.0179 0.119 Uiso 0.496(14) 1 calc PR A 1
H40B H 0.4253 1.0624 -0.0364 0.119 Uiso 0.496(14) 1 calc PR A 1
H40C H 0.3238 1.0319 -0.0286 0.119 Uiso 0.496(14) 1 calc PR A 1
C41 C 0.5453(12) 1.1739(13) 0.0622(8) 0.130(8) Uani 0.496(14) 1 d P A 1
H41A H 0.5759 1.2360 0.0783 0.196 Uiso 0.496(14) 1 calc PR A 1
H41B H 0.5639 1.1651 0.0268 0.196 Uiso 0.496(14) 1 calc PR A 1
H41C H 0.5657 1.1441 0.0957 0.196 Uiso 0.496(14) 1 calc PR A 1
C42 C 0.4163(15) 1.2028(11) 0.0032(8) 0.106(6) Uani 0.496(14) 1 d P A 1
H42A H 0.4475 1.2142 -0.0283 0.158 Uiso 0.496(14) 1 calc PR A 1
H42B H 0.4427 1.2566 0.0324 0.158 Uiso 0.496(14) 1 calc PR A 1
H42C H 0.3473 1.1811 -0.0181 0.158 Uiso 0.496(14) 1 calc PR A 1
C40' C 0.4817(13) 1.0818(10) 0.0349(8) 0.099(6) Uani 0.504(14) 1 d P A 2
H40D H 0.5471 1.1095 0.0656 0.149 Uiso 0.504(14) 1 calc PR A 2
H40E H 0.4834 1.0765 -0.0077 0.149 Uiso 0.504(14) 1 calc PR A 2
H40F H 0.4456 1.0241 0.0439 0.149 Uiso 0.504(14) 1 calc PR A 2
C41' C 0.4941(11) 1.2306(7) 0.0352(6) 0.069(4) Uani 0.504(14) 1 d P A 2
H41D H 0.4611 1.2638 0.0391 0.103 Uiso 0.504(14) 1 calc PR A 2
H41E H 0.5036 1.2340 -0.0054 0.103 Uiso 0.504(14) 1 calc PR A 2
H41F H 0.5564 1.2546 0.0695 0.103 Uiso 0.504(14) 1 calc PR A 2
C42' C 0.3369(11) 1.1058(12) -0.0170(7) 0.117(7) Uani 0.504(14) 1 d P A 2
H42D H 0.2999 1.1313 -0.0069 0.175 Uiso 0.504(14) 1 calc PR A 2
H42E H 0.3002 1.0425 -0.0242 0.175 Uiso 0.504(14) 1 calc PR A 2
H42F H 0.3500 1.1248 -0.0552 0.175 Uiso 0.504(14) 1 calc PR A 2
C43 C 0.382(8) 1.063(5) 0.310(5) 0.074(14) Uani 0.328(13) 1 d P B 1
H43A H 0.4496 1.1074 0.3276 0.089 Uiso 0.328(13) 1 calc PR B 1
H43B H 0.3783 1.0095 0.2920 0.089 Uiso 0.328(13) 1 calc PR B 1
C44 C 0.338(7) 1.045(5) 0.361(4) 0.048(10) Uani 0.328(13) 1 d P B 1
H44A H 0.3216 1.0921 0.3673 0.058 Uiso 0.328(13) 1 calc PR B 1
H44B H 0.2769 0.9904 0.3452 0.058 Uiso 0.328(13) 1 calc PR B 1
C45 C 0.398(4) 1.039(3) 0.423(3) 0.046(9) Uani 0.328(13) 1 d P B 1
H45A H 0.4611 1.0498 0.4213 0.055 Uiso 0.328(13) 1 calc PR B 1
H45B H 0.4099 1.0838 0.4560 0.055 Uiso 0.328(13) 1 calc PR B 1
O6 O 0.3551(8) 0.9559(7) 0.4408(5) 0.049(4) Uani 0.328(13) 1 d P B 1
C43' C 0.393(4) 1.091(2) 0.319(3) 0.074(8) Uani 0.672(13) 1 d P B 2
H43C H 0.4313 1.1497 0.3449 0.089 Uiso 0.672(13) 1 calc PR B 2
H43D H 0.4367 1.0719 0.3113 0.089 Uiso 0.672(13) 1 calc PR B 2
C44' C 0.336(3) 1.030(2) 0.353(2) 0.049(5) Uani 0.672(13) 1 d P B 2
H44C H 0.2901 1.0503 0.3565 0.058 Uiso 0.672(13) 1 calc PR B 2
H44D H 0.2968 0.9737 0.3242 0.058 Uiso 0.672(13) 1 calc PR B 2
C45' C 0.3790(17) 1.0136(15) 0.4152(14) 0.046(5) Uani 0.672(13) 1 d P B 2
H45C H 0.4003 0.9702 0.4101 0.055 Uiso 0.672(13) 1 calc PR B 2
H45D H 0.4361 1.0678 0.4401 0.055 Uiso 0.672(13) 1 calc PR B 2
O6' O 0.3154(4) 0.9832(3) 0.4486(2) 0.049(2) Uani 0.672(13) 1 d P B 2
C46 C 0.3376(3) 0.9432(3) 0.5006(2) 0.0489(11) Uani 1 1 d . . .
C47 C 0.2923(3) 0.8547(2) 0.49689(18) 0.0345(9) Uani 1 1 d . B .
C48 C 0.2885(3) 0.8209(3) 0.55174(19) 0.0461(11) Uani 1 1 d . . .
H48 H 0.2567 0.7598 0.5490 0.055 Uiso 1 1 calc R B .
C49 C 0.3287(3) 0.8720(3) 0.61025(19) 0.0498(12) Uani 1 1 d . B .
C50 C 0.3793(3) 0.9608(3) 0.6122(2) 0.0554(13) Uani 1 1 d . . .
H50 H 0.4121 0.9979 0.6519 0.066 Uiso 1 1 calc R B .
C51 C 0.3834(4) 0.9963(3) 0.5591(2) 0.0608(14) Uani 1 1 d . B .
H51 H 0.4175 1.0574 0.5620 0.073 Uiso 1 1 calc R . .
C52 C 0.3165(4) 0.8277(4) 0.6674(2) 0.0770(18) Uani 1 1 d . . .
C53 C 0.2141(3) 0.7809(4) 0.6597(2) 0.0789(18) Uani 1 1 d . B .
H53A H 0.2059 0.7440 0.6921 0.118 Uiso 1 1 calc R . .
H53B H 0.1774 0.7449 0.6178 0.118 Uiso 1 1 calc R . .
H53C H 0.1912 0.8228 0.6640 0.118 Uiso 1 1 calc R . .
C54 C 0.3491(5) 0.7492(4) 0.6695(3) 0.097(2) Uani 1 1 d . B .
H54A H 0.4175 0.7751 0.6762 0.146 Uiso 1 1 calc R . .
H54B H 0.3122 0.7088 0.6295 0.146 Uiso 1 1 calc R . .
H54C H 0.3366 0.7180 0.7042 0.146 Uiso 1 1 calc R . .
C55 C 0.3834(4) 0.8814(4) 0.7292(2) 0.089(2) Uani 1 1 d . B .
H55A H 0.3709 0.9299 0.7361 0.133 Uiso 1 1 calc R . .
H55B H 0.4493 0.9039 0.7302 0.133 Uiso 1 1 calc R . .
H55C H 0.3746 0.8462 0.7625 0.133 Uiso 1 1 calc R . .
C56 C 0.1599(5) 0.6294(4) 0.1964(3) 0.098(2) Uani 1 1 d . . .
H56A H 0.1945 0.6647 0.1704 0.147 Uiso 1 1 calc R . .
H56B H 0.1038 0.5769 0.1696 0.147 Uiso 1 1 calc R . .
H56C H 0.2021 0.6131 0.2284 0.147 Uiso 1 1 calc R . .
C57 C 0.7092(2) 0.7693(2) 0.60714(16) 0.0260(8) Uani 1 1 d . D .
C58 C 0.6322(2) 0.7641(2) 0.55210(16) 0.0302(8) Uani 1 1 d . . .
H58 H 0.6381 0.7981 0.5196 0.036 Uiso 1 1 calc R D .
C59 C 0.5500(3) 0.7011(2) 0.55620(16) 0.0305(8) Uani 1 1 d . D .
H59 H 0.4876 0.6803 0.5256 0.037 Uiso 1 1 calc R . .
C60 C 0.5741(2) 0.6714(2) 0.61503(16) 0.0280(8) Uani 1 1 d . D .
C61 C 0.5103(2) 0.6135(2) 0.64033(16) 0.0285(8) Uani 1 1 d . . .
C62 C 0.5345(3) 0.6084(2) 0.70434(16) 0.0282(8) Uani 1 1 d . D .
C63 C 0.4703(3) 0.5697(2) 0.73788(17) 0.0329(9) Uani 1 1 d . . .
H63 H 0.4023 0.5412 0.7204 0.039 Uiso 1 1 calc R D .
C64 C 0.5245(3) 0.5815(2) 0.79909(18) 0.0364(9) Uani 1 1 d . D .
H64 H 0.5018 0.5662 0.8331 0.044 Uiso 1 1 calc R . .
C65 C 0.6228(3) 0.6213(2) 0.80337(16) 0.0291(8) Uani 1 1 d . D .
C66 C 0.6967(3) 0.6192(2) 0.85266(16) 0.0321(9) Uani 1 1 d . . .
C67 C 0.7789(3) 0.6254(2) 0.84466(16) 0.0328(9) Uani 1 1 d . D .
C68 C 0.8420(3) 0.5961(3) 0.88393(17) 0.0424(10) Uani 1 1 d . . .
H68 H 0.8452 0.5826 0.9249 0.051 Uiso 1 1 calc R D .
C69 C 0.8967(3) 0.5914(3) 0.85142(17) 0.0375(9) Uani 1 1 d . D .
H69 H 0.9425 0.5707 0.8645 0.045 Uiso 1 1 calc R . .
C70 C 0.8721(3) 0.6234(2) 0.79394(16) 0.0304(8) Uani 1 1 d . D .
C71 C 0.9144(2) 0.6348(2) 0.74817(16) 0.0282(8) Uani 1 1 d . . .
C72 C 0.9090(2) 0.6899(2) 0.70480(16) 0.0273(8) Uani 1 1 d . D .
C73 C 0.9749(3) 0.7272(2) 0.67200(17) 0.0340(9) Uani 1 1 d . . .
H73 H 1.0251 0.7144 0.6729 0.041 Uiso 1 1 calc R D .
C74 C 0.9518(3) 0.7839(2) 0.63960(18) 0.0350(9) Uani 1 1 d . D .
H74 H 0.9850 0.8212 0.6155 0.042 Uiso 1 1 calc R . .
C75 C 0.8676(3) 0.7769(2) 0.64873(17) 0.0318(8) Uani 1 1 d . D .
C76 C 0.8052(3) 0.8058(2) 0.61173(17) 0.0294(8) Uani 1 1 d . . .
C77 C 0.8341(2) 0.8664(2) 0.56670(17) 0.0301(8) Uani 1 1 d . D .
C78 C 0.8558(3) 0.8442(2) 0.51705(18) 0.0365(9) Uani 1 1 d . . .
H78 H 0.8560 0.7903 0.5121 0.044 Uiso 1 1 calc R D .
C79 C 0.8774(3) 0.9009(3) 0.47424(18) 0.0395(10) Uani 1 1 d . D .
H79 H 0.8914 0.8858 0.4397 0.047 Uiso 1 1 calc R . .
C80 C 0.8778(3) 0.9798(3) 0.48352(18) 0.0372(9) Uani 1 1 d . . .
C81 C 0.8580(3) 1.0036(3) 0.5327(2) 0.0455(11) Uani 1 1 d . D .
H81 H 0.8590 1.0580 0.5380 0.055 Uiso 1 1 calc R . .
C82 C 0.8366(3) 0.9465(3) 0.5744(2) 0.0417(10) Uani 1 1 d . . .
H82 H 0.8234 0.9625 0.6090 0.050 Uiso 1 1 calc R D .
C83 C 0.6758(3) 0.5922(3) 0.91114(16) 0.0354(9) Uani 1 1 d . D .
C84 C 0.6663(3) 0.6463(3) 0.94982(19) 0.0459(11) Uani 1 1 d . . .
H84 H 0.6759 0.7020 0.9402 0.055 Uiso 1 1 calc R D .
C85 C 0.6429(3) 0.6204(3) 1.00280(19) 0.0505(12) Uani 1 1 d . D .
H85 H 0.6371 0.6581 1.0296 0.061 Uiso 1 1 calc R . .
C86 C 0.6284(3) 0.5401(3) 1.01538(17) 0.0408(10) Uani 1 1 d . . .
C87 C 0.6366(3) 0.4836(3) 0.97781(19) 0.0478(11) Uani 1 1 d . D .
H87 H 0.6257 0.4276 0.9873 0.057 Uiso 1 1 calc R . .
C88 C 0.6616(3) 0.5111(3) 0.9254(2) 0.0481(11) Uani 1 1 d . . .
H88 H 0.6689 0.4739 0.8992 0.058 Uiso 1 1 calc R D .
C89 C 0.4171(2) 0.5426(2) 0.59546(16) 0.0282(8) Uani 1 1 d . D .
C90 C 0.3277(2) 0.5352(2) 0.58529(16) 0.0303(8) Uani 1 1 d . . .
H90 H 0.3232 0.5785 0.6074 0.036 Uiso 1 1 calc R D .
C91 C 0.2442(3) 0.4674(2) 0.54421(16) 0.0297(8) Uani 1 1 d . D .
C92 C 0.2543(3) 0.4046(2) 0.51307(19) 0.0381(9) Uani 1 1 d . . .
H92 H 0.1988 0.3572 0.4845 0.046 Uiso 1 1 calc R D .
C93 C 0.3424(3) 0.4099(3) 0.5228(2) 0.0465(11) Uani 1 1 d . D .
H93 H 0.3469 0.3659 0.5014 0.056 Uiso 1 1 calc R . .
C94 C 0.4249(3) 0.4789(3) 0.5638(2) 0.0396(10) Uani 1 1 d . . .
C95 C 0.1482(3) 0.4647(3) 0.53276(19) 0.0413(10) Uani 1 1 d . . .
C96 C 0.1319(3) 0.4661(3) 0.5959(2) 0.0539(12) Uani 1 1 d . D .
H96A H 0.1343 0.4165 0.6150 0.081 Uiso 1 1 calc R . .
H96B H 0.0691 0.4628 0.5885 0.081 Uiso 1 1 calc R . .
H96C H 0.1819 0.5200 0.6245 0.081 Uiso 1 1 calc R . .
C97 C 0.1498(3) 0.5453(3) 0.5055(2) 0.0602(13) Uani 1 1 d . D .
H97A H 0.1993 0.5974 0.5361 0.090 Uiso 1 1 calc R . .
H97B H 0.0872 0.5433 0.4965 0.090 Uiso 1 1 calc R . .
H97C H 0.1637 0.5468 0.4665 0.090 Uiso 1 1 calc R . .
C98 C 0.0653(3) 0.3840(4) 0.4868(3) 0.089(2) Uani 1 1 d . D .
H98A H 0.0757 0.3821 0.4467 0.133 Uiso 1 1 calc R . .
H98B H 0.0052 0.3862 0.4796 0.133 Uiso 1 1 calc R . .
H98C H 0.0618 0.3321 0.5047 0.133 Uiso 1 1 calc R . .
C99 C 0.5648(3) 0.4605(3) 0.6130(2) 0.0406(10) Uani 1 1 d . . .
H99A H 0.5305 0.3968 0.6098 0.049 Uiso 1 1 calc R D .
H99B H 0.5729 0.4875 0.6544 0.049 Uiso 1 1 calc R . .
C100 C 0.6609(3) 0.4877(3) 0.6074(2) 0.0487(11) Uani 1 1 d . D .
H10A H 0.6502 0.4578 0.5663 0.058 Uiso 1 1 calc R . .
H10B H 0.6900 0.5506 0.6060 0.058 Uiso 1 1 calc R . .
C101 C 0.7311(3) 0.4720(3) 0.6562(2) 0.0457(11) Uani 1 1 d . . .
H10C H 0.7066 0.4091 0.6570 0.055 Uiso 1 1 calc R D .
H10D H 0.7441 0.5013 0.6982 0.055 Uiso 1 1 calc R . .
C102 C 0.8995(3) 0.5103(2) 0.68506(16) 0.0294(8) Uani 1 1 d . . .
C103 C 0.9318(3) 0.4541(3) 0.67304(17) 0.0370(9) Uani 1 1 d . D .
H103 H 0.8946 0.4098 0.6370 0.044 Uiso 1 1 calc R . .
C104 C 1.0186(3) 0.4614(3) 0.71329(17) 0.0366(9) Uani 1 1 d . . .
H104 H 1.0389 0.4211 0.7044 0.044 Uiso 1 1 calc R D .
C105 C 1.0762(3) 0.5260(2) 0.76593(17) 0.0334(9) Uani 1 1 d . C .
C106 C 1.0418(3) 0.5834(2) 0.77732(17) 0.0342(9) Uani 1 1 d . . .
H106 H 1.0795 0.6284 0.8130 0.041 Uiso 1 1 calc R D .
C107 C 0.9544(3) 0.5764(2) 0.73801(16) 0.0286(8) Uani 1 1 d . D .
C108 C 1.1733(3) 0.5369(3) 0.8085(2) 0.0446(11) Uani 1 1 d . . .
C10A C 1.2476(18) 0.6331(17) 0.8321(17) 0.112(13) Uani 0.293(16) 1 d P C 1
H10E H 1.3122 0.6385 0.8462 0.168 Uiso 0.293(16) 1 calc PR C 1
H10F H 1.2377 0.6557 0.8674 0.168 Uiso 0.293(16) 1 calc PR C 1
H10G H 1.2403 0.6661 0.7977 0.168 Uiso 0.293(16) 1 calc PR C 1
C10B C 1.2141(17) 0.4930(19) 0.7762(11) 0.073(8) Uani 0.293(16) 1 d P C 1
H10H H 1.2799 0.5087 0.8032 0.110 Uiso 0.293(16) 1 calc PR C 1
H10I H 1.2138 0.5123 0.7356 0.110 Uiso 0.293(16) 1 calc PR C 1
H10J H 1.1748 0.4300 0.7693 0.110 Uiso 0.293(16) 1 calc PR C 1
C10C C 1.1568(19) 0.494(2) 0.8658(12) 0.101(10) Uani 0.293(16) 1 d P C 1
H10K H 1.1179 0.4310 0.8525 0.151 Uiso 0.293(16) 1 calc PR C 1
H10L H 1.1234 0.5164 0.8836 0.151 Uiso 0.293(16) 1 calc PR C 1
H10M H 1.2187 0.5068 0.8978 0.151 Uiso 0.293(16) 1 calc PR C 1
C10D C 1.2501(5) 0.6009(8) 0.7833(5) 0.088(4) Uani 0.707(16) 1 d P C 2
H10N H 1.3140 0.6155 0.8132 0.132 Uiso 0.707(16) 1 calc PR C 2
H10O H 1.2435 0.6538 0.7787 0.132 Uiso 0.707(16) 1 calc PR C 2
H10P H 1.2414 0.5738 0.7423 0.132 Uiso 0.707(16) 1 calc PR C 2
C10E C 1.1757(8) 0.4505(7) 0.8068(7) 0.107(5) Uani 0.707(16) 1 d P C 2
H10Q H 1.2409 0.4602 0.8298 0.160 Uiso 0.707(16) 1 calc PR C 2
H10R H 1.1554 0.4244 0.7629 0.160 Uiso 0.707(16) 1 calc PR C 2
H10S H 1.1321 0.4114 0.8266 0.160 Uiso 0.707(16) 1 calc PR C 2
C10F C 1.1990(7) 0.5762(9) 0.8763(4) 0.085(4) Uani 0.707(16) 1 d P C 2
H10T H 1.1473 0.5414 0.8917 0.128 Uiso 0.707(16) 1 calc PR C 2
H10U H 1.2078 0.6356 0.8776 0.128 Uiso 0.707(16) 1 calc PR C 2
H10V H 1.2585 0.5769 0.9030 0.128 Uiso 0.707(16) 1 calc PR C 2
C11A C 0.8474(14) 0.8392(13) 0.8398(11) 0.090(9) Uani 0.301(12) 1 d P D 1
H11A H 0.8704 0.7969 0.8526 0.135 Uiso 0.301(12) 1 calc PR D 1
H11B H 0.8041 0.8365 0.8616 0.135 Uiso 0.301(12) 1 calc PR D 1
H11C H 0.9020 0.8975 0.8509 0.135 Uiso 0.301(12) 1 calc PR D 1
C11B C 0.8945(6) 0.8801(6) 0.7881(5) 0.090(4) Uani 0.699(12) 1 d P D 2
H11D H 0.9191 0.9155 0.8295 0.135 Uiso 0.699(12) 1 calc PR D 2
H11E H 0.9004 0.9175 0.7559 0.135 Uiso 0.699(12) 1 calc PR D 2
H11F H 0.9315 0.8491 0.7888 0.135 Uiso 0.699(12) 1 calc PR D 2

loop_
_atom_site_aniso_label
_atom_site_aniso_U_11
_atom_site_aniso_U_22
_atom_site_aniso_U_33
_atom_site_aniso_U_23
_atom_site_aniso_U_13
_atom_site_aniso_U_12
Co1 0.0257(3) 0.0267(3) 0.0365(3) 0.0026(2) 0.0109(2) 0.0140(2)
Co2 0.0248(3) 0.0272(3) 0.0254(3) 0.0045(2) 0.0099(2) 0.0142(2)
O1 0.070(2) 0.060(2) 0.117(3) 0.015(2) 0.045(2) 0.045(2)
O2 0.045(2) 0.099(3) 0.099(3) 0.018(2) 0.022(2) 0.049(2)
O3 0.051(2) 0.207(6) 0.093(3) 0.050(3) 0.017(2) 0.070(3)
O4 0.107(4) 0.205(6) 0.161(5) 0.039(4) 0.059(4) 0.124(4)
O5 0.0462(17) 0.0476(17) 0.0414(16) 0.0121(13) 0.0200(13) 0.0263(14)
O7 0.058(2) 0.0361(16) 0.0541(19) -0.0002(14) 0.0273(16) 0.0111(15)
O8 0.085(3) 0.059(2) 0.098(3) 0.051(2) 0.060(2) 0.047(2)
O9 0.092(3) 0.060(2) 0.046(2) 0.0236(17) 0.0332(19) 0.021(2)
O10 0.056(2) 0.100(3) 0.054(2) 0.044(2) 0.0327(17) 0.039(2)
O11 0.070(2) 0.100(3) 0.0435(19) 0.0098(19) 0.0353(18) 0.034(2)
O12 0.0350(16) 0.063(2) 0.066(2) 0.0128(16) 0.0189(15) 0.0308(15)
O13 0.0274(14) 0.0504(16) 0.0341(14) 0.0042(12) 0.0082(11) 0.0218(13)
O14 0.0360(16) 0.0421(16) 0.0473(17) -0.0044(13) 0.0073(13) 0.0209(13)
N1 0.0254(16) 0.0244(16) 0.0455(18) 0.0047(14) 0.0156(14) 0.0126(13)
N2 0.0270(16) 0.0326(17) 0.0363(17) 0.0046(14) 0.0088(13) 0.0178(14)
N3 0.0272(16) 0.0319(17) 0.0399(18) 0.0038(14) 0.0112(14) 0.0169(14)
N4 0.0293(17) 0.0279(16) 0.0384(18) 0.0019(13) 0.0141(14) 0.0152(14)
N5 0.043(2) 0.054(2) 0.078(3) 0.028(2) 0.038(2) 0.032(2)
N6 0.059(3) 0.141(5) 0.084(4) 0.059(3) 0.044(3) 0.069(3)
N7 0.0235(15) 0.0287(16) 0.0290(16) 0.0086(13) 0.0140(13) 0.0126(13)
N8 0.0278(16) 0.0275(16) 0.0268(16) 0.0064(12) 0.0103(13) 0.0148(13)
N9 0.0308(16) 0.0332(17) 0.0271(16) 0.0052(13) 0.0124(13) 0.0180(14)
N10 0.0246(15) 0.0216(15) 0.0307(16) 0.0063(12) 0.0111(13) 0.0122(13)
N11 0.043(2) 0.051(2) 0.059(3) 0.029(2) 0.0252(19) 0.0167(19)
N12 0.035(2) 0.089(3) 0.033(2) 0.021(2) 0.0139(16) 0.029(2)
C1 0.027(2) 0.030(2) 0.045(2) 0.0034(17) 0.0133(17) 0.0134(17)
C2 0.036(2) 0.045(2) 0.060(3) 0.016(2) 0.026(2) 0.025(2)
C3 0.035(2) 0.044(2) 0.056(3) 0.015(2) 0.023(2) 0.023(2)
C4 0.030(2) 0.030(2) 0.044(2) 0.0053(17) 0.0141(17) 0.0141(17)
C5 0.034(2) 0.026(2) 0.045(2) 0.0076(17) 0.0162(18) 0.0150(17)
C6 0.034(2) 0.032(2) 0.044(2) 0.0067(17) 0.0115(18) 0.0201(18)
C7 0.040(2) 0.043(2) 0.055(3) 0.017(2) 0.016(2) 0.028(2)
C8 0.029(2) 0.052(3) 0.052(3) 0.015(2) 0.0162(19) 0.023(2)
C9 0.028(2) 0.035(2) 0.043(2) 0.0014(17) 0.0100(17) 0.0177(18)
C10 0.0231(19) 0.035(2) 0.047(2) -0.0039(18) 0.0118(17) 0.0124(17)
C11 0.025(2) 0.033(2) 0.039(2) -0.0010(17) 0.0086(17) 0.0113(17)
C12 0.033(2) 0.044(2) 0.042(2) 0.0051(18) 0.0173(18) 0.0206(19)
C13 0.043(2) 0.048(2) 0.041(2) 0.0059(19) 0.022(2) 0.025(2)
C14 0.037(2) 0.035(2) 0.037(2) -0.0001(17) 0.0132(18) 0.0185(18)
C15 0.036(2) 0.035(2) 0.032(2) 0.0019(16) 0.0118(17) 0.0185(18)
C16 0.036(2) 0.032(2) 0.031(2) 0.0012(16) 0.0088(16) 0.0190(17)
C17 0.046(2) 0.042(2) 0.036(2) -0.0007(18) 0.0052(18) 0.027(2)
C18 0.030(2) 0.038(2) 0.042(2) -0.0010(18) 0.0040(17) 0.0221(18)
C19 0.029(2) 0.0256(19) 0.039(2) 0.0001(16) 0.0086(16) 0.0163(16)
C20 0.0273(19) 0.032(2) 0.039(2) 0.0006(16) 0.0068(16) 0.0190(17)
C21 0.031(2) 0.028(2) 0.042(2) 0.0057(16) 0.0154(17) 0.0149(17)
C22 0.033(2) 0.054(3) 0.093(4) -0.025(3) 0.002(2) 0.022(2)
C23 0.031(2) 0.061(3) 0.089(4) -0.016(3) 0.002(2) 0.026(2)
C24 0.039(2) 0.041(2) 0.052(2) 0.016(2) 0.023(2) 0.026(2)
C25 0.048(3) 0.050(3) 0.062(3) -0.001(2) 0.019(2) 0.032(2)
C26 0.035(2) 0.046(2) 0.050(2) -0.001(2) 0.0102(19) 0.026(2)
C27 0.026(2) 0.045(2) 0.041(2) 0.0078(18) 0.0116(17) 0.0176(18)
C28 0.045(3) 0.078(4) 0.068(3) -0.010(3) 0.005(2) 0.038(3)
C29 0.069(3) 0.108(4) 0.061(3) 0.001(3) 0.022(3) 0.064(3)
C30 0.036(2) 0.087(4) 0.054(3) 0.028(3) 0.022(2) 0.040(3)
C31 0.033(2) 0.079(4) 0.053(3) 0.014(3) 0.000(2) 0.020(2)
C32 0.034(2) 0.056(3) 0.048(3) -0.002(2) 0.0014(19) 0.021(2)
C33 0.031(2) 0.034(2) 0.052(2) 0.0138(19) 0.0161(18) 0.0207(18)
C34 0.044(2) 0.040(2) 0.053(3) 0.007(2) 0.022(2) 0.021(2)
C35 0.051(3) 0.041(2) 0.063(3) 0.023(2) 0.031(2) 0.027(2)
C36 0.045(3) 0.037(2) 0.061(3) 0.017(2) 0.027(2) 0.023(2)
C37 0.049(3) 0.037(2) 0.060(3) 0.016(2) 0.027(2) 0.025(2)
C38 0.032(2) 0.039(2) 0.047(2) 0.0114(18) 0.0177(18) 0.0212(18)
C39 0.094(4) 0.054(3) 0.081(4) 0.027(3) 0.058(4) 0.039(3)
C40 0.111(13) 0.072(8) 0.074(9) 0.018(7) 0.059(9) 0.040(8)
C41 0.124(15) 0.16(2) 0.126(14) 0.019(13) 0.079(12) 0.060(14)
C42 0.137(17) 0.099(13) 0.095(12) 0.036(10) 0.051(12) 0.061(14)
C40' 0.123(15) 0.102(12) 0.108(13) 0.022(10) 0.081(12) 0.056(12)
C41' 0.088(10) 0.053(7) 0.077(9) 0.023(6) 0.055(8) 0.025(7)
C42' 0.120(13) 0.140(16) 0.084(10) 0.034(10) 0.055(10) 0.042(11)
C43 0.04(2) 0.10(4) 0.06(3) 0.03(3) 0.02(2) 0.02(3)
C44 0.064(16) 0.03(2) 0.04(2) -0.005(16) 0.023(15) 0.012(17)
C45 0.030(17) 0.06(2) 0.046(16) 0.009(15) 0.018(15) 0.013(18)
O6 0.051(7) 0.051(7) 0.059(6) 0.020(5) 0.031(5) 0.026(5)
C43' 0.042(13) 0.10(2) 0.058(15) 0.030(14) 0.016(10) 0.016(16)
C44' 0.064(8) 0.030(10) 0.042(11) -0.005(7) 0.023(7) 0.012(8)
C45' 0.030(10) 0.057(13) 0.046(8) 0.009(9) 0.018(7) 0.013(9)
O6' 0.050(3) 0.051(3) 0.059(3) 0.020(2) 0.031(2) 0.026(3)
C46 0.057(3) 0.041(3) 0.050(3) 0.011(2) 0.018(2) 0.024(2)
C47 0.027(2) 0.038(2) 0.040(2) 0.0010(18) 0.0129(17) 0.0164(18)
C48 0.047(3) 0.036(2) 0.044(2) 0.0053(19) 0.014(2) 0.011(2)
C49 0.039(2) 0.054(3) 0.037(2) -0.004(2) 0.0168(19) 0.003(2)
C50 0.057(3) 0.053(3) 0.047(3) -0.017(2) 0.014(2) 0.022(2)
C51 0.071(3) 0.033(2) 0.062(3) -0.002(2) 0.010(3) 0.019(2)
C52 0.050(3) 0.093(4) 0.054(3) 0.012(3) 0.021(3) 0.004(3)
C53 0.047(3) 0.120(5) 0.055(3) 0.034(3) 0.024(2) 0.022(3)
C54 0.099(5) 0.091(5) 0.064(4) 0.024(3) 0.015(3) 0.022(4)
C55 0.061(4) 0.123(5) 0.057(3) 0.024(3) 0.013(3) 0.027(4)
C56 0.122(6) 0.057(3) 0.113(5) 0.001(3) 0.072(5) 0.021(4)
C57 0.0253(19) 0.0226(18) 0.0306(19) 0.0041(15) 0.0121(15) 0.0102(15)
C58 0.028(2) 0.038(2) 0.032(2) 0.0143(16) 0.0136(16) 0.0202(18)
C59 0.0251(19) 0.039(2) 0.0252(18) 0.0039(16) 0.0060(15) 0.0154(18)
C60 0.0230(19) 0.032(2) 0.0287(19) 0.0030(15) 0.0088(15) 0.0131(16)
C61 0.0239(19) 0.033(2) 0.0306(19) 0.0069(16) 0.0108(15) 0.0141(16)
C62 0.030(2) 0.0294(19) 0.0308(19) 0.0057(15) 0.0124(16) 0.0168(16)
C63 0.033(2) 0.035(2) 0.035(2) 0.0126(17) 0.0178(17) 0.0165(18)
C64 0.039(2) 0.043(2) 0.038(2) 0.0110(18) 0.0271(19) 0.0200(19)
C65 0.034(2) 0.031(2) 0.0300(19) 0.0062(15) 0.0152(16) 0.0183(17)
C66 0.045(2) 0.033(2) 0.0277(19) 0.0055(16) 0.0165(17) 0.0236(18)
C67 0.038(2) 0.044(2) 0.0244(19) 0.0035(16) 0.0106(16) 0.0258(19)
C68 0.051(3) 0.061(3) 0.025(2) 0.0111(19) 0.0131(18) 0.034(2)
C69 0.040(2) 0.052(3) 0.036(2) 0.0154(18) 0.0168(18) 0.033(2)
C70 0.036(2) 0.037(2) 0.0283(19) 0.0048(16) 0.0110(16) 0.0260(18)
C71 0.0260(19) 0.034(2) 0.0278(19) 0.0037(15) 0.0064(15) 0.0183(16)
C72 0.0243(19) 0.0285(19) 0.0303(19) 0.0048(15) 0.0098(15) 0.0132(16)
C73 0.025(2) 0.045(2) 0.040(2) 0.0146(18) 0.0166(17) 0.0195(18)
C74 0.025(2) 0.042(2) 0.045(2) 0.0125(18) 0.0181(17) 0.0170(18)
C75 0.030(2) 0.0268(19) 0.039(2) 0.0101(16) 0.0146(17) 0.0125(17)
C76 0.031(2) 0.0267(19) 0.036(2) 0.0111(16) 0.0151(16) 0.0162(17)
C77 0.0232(19) 0.029(2) 0.038(2) 0.0115(16) 0.0120(16) 0.0118(16)
C78 0.037(2) 0.028(2) 0.046(2) 0.0094(17) 0.0171(18) 0.0158(18)
C79 0.037(2) 0.043(2) 0.034(2) 0.0068(18) 0.0155(18) 0.0132(19)
C80 0.034(2) 0.040(2) 0.040(2) 0.0198(18) 0.0165(18) 0.0167(19)
C81 0.052(3) 0.033(2) 0.065(3) 0.024(2) 0.034(2) 0.023(2)
C82 0.044(2) 0.039(2) 0.056(3) 0.016(2) 0.031(2) 0.022(2)
C83 0.039(2) 0.055(3) 0.0243(19) 0.0100(17) 0.0149(17) 0.030(2)
C84 0.056(3) 0.053(3) 0.042(2) 0.016(2) 0.025(2) 0.032(2)
C85 0.065(3) 0.061(3) 0.037(2) 0.004(2) 0.024(2) 0.034(3)
C86 0.036(2) 0.065(3) 0.025(2) 0.0142(19) 0.0115(17) 0.026(2)
C87 0.053(3) 0.059(3) 0.044(2) 0.023(2) 0.025(2) 0.032(2)
C88 0.060(3) 0.056(3) 0.047(3) 0.014(2) 0.031(2) 0.034(2)
C89 0.0241(19) 0.031(2) 0.0283(19) 0.0076(15) 0.0119(15) 0.0107(16)
C90 0.028(2) 0.033(2) 0.035(2) 0.0036(16) 0.0172(16) 0.0147(17)
C91 0.0271(19) 0.034(2) 0.0291(19) 0.0036(16) 0.0115(15) 0.0139(17)
C92 0.027(2) 0.033(2) 0.050(2) -0.0016(18) 0.0113(18) 0.0126(18)
C93 0.036(2) 0.031(2) 0.073(3) -0.001(2) 0.021(2) 0.0148(19)
C94 0.026(2) 0.042(2) 0.058(3) 0.008(2) 0.0174(19) 0.0194(19)
C95 0.023(2) 0.056(3) 0.044(2) 0.000(2) 0.0104(17) 0.0182(19)
C96 0.044(3) 0.080(3) 0.050(3) 0.010(2) 0.027(2) 0.032(3)
C97 0.057(3) 0.095(4) 0.056(3) 0.024(3) 0.023(2) 0.056(3)
C98 0.033(3) 0.107(5) 0.093(4) -0.046(4) 0.007(3) 0.017(3)
C99 0.030(2) 0.048(2) 0.051(2) 0.016(2) 0.0189(19) 0.0218(19)
C100 0.027(2) 0.039(2) 0.074(3) 0.000(2) 0.008(2) 0.0179(19)
C101 0.034(2) 0.043(2) 0.061(3) 0.011(2) 0.018(2) 0.018(2)
C102 0.029(2) 0.036(2) 0.0291(19) 0.0056(16) 0.0113(16) 0.0195(17)
C103 0.046(2) 0.043(2) 0.028(2) 0.0036(17) 0.0153(18) 0.025(2)
C104 0.044(2) 0.045(2) 0.037(2) 0.0103(18) 0.0195(19) 0.031(2)
C105 0.035(2) 0.041(2) 0.034(2) 0.0116(17) 0.0150(17) 0.0244(19)
C106 0.031(2) 0.041(2) 0.032(2) 0.0002(17) 0.0086(16) 0.0199(18)
C107 0.0283(19) 0.034(2) 0.034(2) 0.0120(16) 0.0153(16) 0.0199(17)
C108 0.043(2) 0.059(3) 0.042(2) 0.008(2) 0.009(2) 0.037(2)
C10A 0.091(18) 0.11(2) 0.13(3) 0.011(19) 0.013(18) 0.061(16)
C10B 0.064(14) 0.10(2) 0.071(14) 0.006(12) 0.008(10) 0.062(16)
C10C 0.090(18) 0.12(3) 0.098(19) 0.030(17) 0.028(14) 0.057(18)
C10D 0.039(4) 0.140(10) 0.062(6) 0.023(6) 0.005(4) 0.031(5)
C10E 0.083(8) 0.088(8) 0.135(12) 0.005(7) -0.018(7) 0.065(7)
C10F 0.079(7) 0.131(11) 0.059(5) 0.004(6) -0.001(4) 0.077(8)
C11A 0.063(13) 0.078(14) 0.113(19) -0.017(13) 0.023(12) 0.025(11)
C11B 0.063(6) 0.078(6) 0.113(8) -0.017(5) 0.023(5) 0.025(5)

loop_
_atom_type_symbol
_atom_type_description
_atom_type_scat_dispersion_real
_atom_type_scat_dispersion_imag
_atom_type_scat_source
C C 0.0033 0.0016 'International Tables Vol C Tables 4.2.6.8 and 6.1.1.4'
H H 0.0000 0.0000 'International Tables Vol C Tables 4.2.6.8 and 6.1.1.4'
N N 0.0061 0.0033 'International Tables Vol C Tables 4.2.6.8 and 6.1.1.4'
O O 0.0106 0.0060 'International Tables Vol C Tables 4.2.6.8 and 6.1.1.4'
Co Co 0.3494 0.9721 'International Tables Vol C Tables 4.2.6.8 and 6.1.1.4'

loop_
_geom_angle_atom_site_label_1
_geom_angle_atom_site_label_2
_geom_angle_atom_site_label_3
_geom_angle
N2 Co1 N3 88.54(13)
N2 Co1 N4 170.38(12)
N3 Co1 N4 91.04(13)
N2 Co1 N1 91.01(13)
N3 Co1 N1 173.78(12)
N4 Co1 N1 88.37(13)
N2 Co1 O7 91.97(13)
N3 Co1 O7 91.82(12)
N4 Co1 O7 97.65(12)
N1 Co1 O7 94.40(12)
N10 Co2 N8 172.29(11)
N10 Co2 N9 91.21(12)
N8 Co2 N9 88.99(12)
N10 Co2 N7 88.14(12)
N8 Co2 N7 90.61(12)
N9 Co2 N7 172.18(12)
N10 Co2 O14 94.01(11)
N8 Co2 O14 93.63(11)
N9 Co2 O14 95.70(12)
N7 Co2 O14 92.12(12)
C38 O5 C43' 118(2)
C38 O5 C43 113(5)
C43' O5 C43 18(4)
C56 O7 Co1 125.3(3)
C56 O7 H7A 117.0
Co1 O7 H7A 117.6
C94 O12 C99 118.9(3)
C102 O13 C101 117.8(3)
C11B O14 C11A 69.6(9)
C11B O14 Co2 119.8(4)
C11A O14 Co2 120.2(9)
C11B O14 H14A 113.1
C11A O14 H14A 114.3
Co2 O14 H14A 113.2
C4 N1 C1 106.1(3)
C4 N1 Co1 125.9(2)
C1 N1 Co1 127.4(3)
C6 N2 C9 104.9(3)
C6 N2 Co1 125.8(2)
C9 N2 Co1 128.7(3)
C14 N3 C11 104.6(3)
C14 N3 Co1 126.5(2)
C11 N3 Co1 128.6(3)
C19 N4 C16 105.3(3)
C19 N4 Co1 129.0(3)
C16 N4 Co1 124.7(2)
O1 N5 O2 122.9(4)
O1 N5 C24 119.1(4)
O2 N5 C24 118.0(4)
O3 N6 O4 123.3(6)
O3 N6 C30 118.6(6)
O4 N6 C30 118.1(6)
C57 N7 C60 106.9(3)
C57 N7 Co2 127.7(2)
C60 N7 Co2 124.7(2)
C65 N8 C62 105.5(3)
C65 N8 Co2 128.1(2)
C62 N8 Co2 125.9(2)
C70 N9 C67 106.0(3)
C70 N9 Co2 125.8(2)
C67 N9 Co2 127.8(2)
C72 N10 C75 105.4(3)
C72 N10 Co2 125.9(2)
C75 N10 Co2 128.6(2)
O9 N11 O8 124.4(4)
O9 N11 C80 118.0(4)
O8 N11 C80 117.5(4)
O11 N12 O10 123.6(4)
O11 N12 C86 118.5(4)
O10 N12 C86 118.0(4)
N1 C1 C20 125.4(4)
N1 C1 C2 109.6(3)
C20 C1 C2 123.4(4)
C3 C2 C1 106.4(4)
C3 C2 H2 126.8
C1 C2 H2 126.8
C2 C3 C4 107.5(4)
C2 C3 H3 126.2
C4 C3 H3 126.2
N1 C4 C5 123.7(3)
N1 C4 C3 110.0(3)
C5 C4 C3 126.3(4)
C6 C5 C4 122.7(3)
C6 C5 C33 118.8(3)
C4 C5 C33 118.2(3)
N2 C6 C5 124.2(3)
N2 C6 C7 110.1(3)
C5 C6 C7 125.7(4)
C8 C7 C6 107.4(4)
C8 C7 H7 126.3
C6 C7 H7 126.3
C7 C8 C9 108.1(4)
C7 C8 H8 126.0
C9 C8 H8 126.0
N2 C9 C10 123.9(4)
N2 C9 C8 109.4(3)
C10 C9 C8 125.3(4)
C11 C10 C9 122.4(4)
C11 C10 C27 118.4(3)
C9 C10 C27 117.3(4)
C10 C11 N3 123.4(4)
C10 C11 C12 125.7(4)
N3 C11 C12 109.3(3)
C13 C12 C11 107.9(4)
C13 C12 H12 126.0
C11 C12 H12 126.0
C12 C13 C14 106.5(4)
C12 C13 H13 126.7
C14 C13 H13 126.7
N3 C14 C15 122.8(3)
N3 C14 C13 111.2(3)
C15 C14 C13 126.1(4)
C16 C15 C14 122.8(3)
C16 C15 C47 117.5(3)
C14 C15 C47 118.1(3)
C15 C16 N4 124.3(3)
C15 C16 C17 125.6(4)
N4 C16 C17 110.0(3)
C18 C17 C16 107.4(4)
C18 C17 H17 126.3
C16 C17 H17 126.3
C17 C18 C19 107.0(3)
C17 C18 H18 126.5
C19 C18 H18 126.5
N4 C19 C20 123.8(3)
N4 C19 C18 109.9(3)
C20 C19 C18 125.5(3)
C1 C20 C19 120.8(3)
C1 C20 C21 118.9(4)
C19 C20 C21 119.0(3)
C26 C21 C22 117.3(4)
C26 C21 C20 121.7(3)
C22 C21 C20 121.0(3)
C23 C22 C21 120.9(4)
C23 C22 H22 119.5
C21 C22 H22 119.5
C24 C23 C22 120.0(4)
C24 C23 H23 120.0
C22 C23 H23 120.0
C23 C24 C25 121.5(4)
C23 C24 N5 118.6(4)
C25 C24 N5 119.8(4)
C24 C25 C26 118.9(4)
C24 C25 H25 120.6
C26 C25 H25 120.6
C21 C26 C25 121.3(4)
C21 C26 H26 119.3
C25 C26 H26 119.3
C32 C27 C28 118.5(4)
C32 C27 C10 121.6(4)
C28 C27 C10 119.9(4)
C27 C28 C29 121.6(4)
C27 C28 H28 119.2
C29 C28 H28 119.2
C30 C29 C28 117.9(5)
C30 C29 H29 121.1
C28 C29 H29 121.1
C31 C30 C29 122.5(4)
C31 C30 N6 119.1(5)
C29 C30 N6 118.4(5)
C30 C31 C32 119.3(4)
C30 C31 H31 120.4
C32 C31 H31 120.4
C27 C32 C31 120.1(4)
C27 C32 H32 119.9
C31 C32 H32 119.9
C38 C33 C34 118.7(4)
C38 C33 C5 117.5(4)
C34 C33 C5 123.7(4)
C33 C34 C35 122.0(4)
C33 C34 H34 119.0
C35 C34 H34 119.0
C34 C35 C36 117.0(4)
C34 C35 C39 120.3(4)
C36 C35 C39 122.7(4)
C37 C36 C35 122.1(4)
C37 C36 H36 118.9
C35 C36 H36 118.9
C36 C37 C38 119.7(4)
C36 C37 H37 120.1
C38 C37 H37 120.1
C37 C38 C33 120.4(4)
C37 C38 O5 118.9(3)
C33 C38 O5 120.5(3)
C40' C39 C42 134.9(9)
C40' C39 C41' 112.1(9)
C42 C39 C41' 44.0(7)
C40' C39 C40 52.4(7)
C42 C39 C40 109.7(10)
C41' C39 C40 131.9(7)
C40' C39 C35 109.8(7)
C42 C39 C35 115.0(8)
C41' C39 C35 112.9(6)
C40 C39 C35 115.1(6)
C40' C39 C42' 112.1(11)
C42 C39 C42' 61.3(9)
C41' C39 C42' 104.5(9)
C40 C39 C42' 60.3(9)
C35 C39 C42' 105.1(7)
C40' C39 C41 57.1(9)
C42 C39 C41 103.4(11)
C41' C39 C41 61.5(9)
C40 C39 C41 106.0(10)
C35 C39 C41 106.6(7)
C42' C39 C41 148.3(9)
C39 C40 H40A 109.5
C39 C40 H40B 109.5
C39 C40 H40C 109.5
C39 C41 H41A 109.5
C39 C41 H41B 109.5
C39 C41 H41C 109.5
C39 C42 H42A 109.5
C39 C42 H42B 109.5
C39 C42 H42C 109.5
C39 C40' H40D 109.5
C39 C40' H40E 109.5
H40D C40' H40E 109.5
C39 C40' H40F 109.5
H40D C40' H40F 109.5
H40E C40' H40F 109.5
C39 C41' H41D 109.5
C39 C41' H41E 109.5
H41D C41' H41E 109.5
C39 C41' H41F 109.5
H41D C41' H41F 109.5
H41E C41' H41F 109.5
C39 C42' H42D 109.5
C39 C42' H42E 109.5
H42D C42' H42E 109.5
C39 C42' H42F 109.5
H42D C42' H42F 109.5
H42E C42' H42F 109.5
O5 C43 C44 109(8)
O5 C43 H43A 109.9
C44 C43 H43A 109.9
O5 C43 H43B 109.9
C44 C43 H43B 109.9
H43A C43 H43B 108.3
C45 C44 C43 116(8)
C45 C44 H44A 108.3
C43 C44 H44A 108.3
C45 C44 H44B 108.3
C43 C44 H44B 108.3
H44A C44 H44B 107.4
O6 C45 C44 112(5)
O6 C45 H45A 109.1
C44 C45 H45A 109.1
O6 C45 H45B 109.1
C44 C45 H45B 109.1
H45A C45 H45B 107.8
C45 O6 C46 124(2)
O5 C43' C44' 109(4)
O5 C43' H43C 109.9
C44' C43' H43C 109.9
O5 C43' H43D 109.9
C44' C43' H43D 109.9
H43C C43' H43D 108.3
C45' C44' C43' 123(4)
C45' C44' H44C 106.6
C43' C44' H44C 106.6
C45' C44' H44D 106.6
C43' C44' H44D 106.6
H44C C44' H44D 106.6
O6' C45' C44' 113(3)
O6' C45' H45C 109.0
C44' C45' H45C 109.0
O6' C45' H45D 109.0
C44' C45' H45D 109.0
H45C C45' H45D 107.8
C46 O6' C45' 118.3(14)
C47 C46 C51 119.7(4)
C47 C46 O6' 121.8(4)
C51 C46 O6' 115.6(4)
C47 C46 O6 104.2(6)
C51 C46 O6 131.6(6)
O6' C46 O6 41.6(5)
C46 C47 C48 118.7(4)
C46 C47 C15 115.3(4)
C48 C47 C15 126.1(4)
C49 C48 C47 123.1(4)
C49 C48 H48 118.5
C47 C48 H48 118.5
C48 C49 C50 116.1(4)
C48 C49 C52 118.6(4)
C50 C49 C52 125.3(4)
C51 C50 C49 122.2(4)
C51 C50 H50 118.9
C49 C50 H50 118.9
C50 C51 C46 120.0(4)
C50 C51 H51 120.0
C46 C51 H51 120.0
C55 C52 C53 117.0(5)
C55 C52 C49 115.3(5)
C53 C52 C49 110.1(4)
C55 C52 C54 99.6(5)
C53 C52 C54 103.9(5)
C49 C52 C54 109.5(5)
C52 C53 H53A 109.5
C52 C53 H53B 109.5
H53A C53 H53B 109.5
C52 C53 H53C 109.5
H53A C53 H53C 109.5
H53B C53 H53C 109.5
C52 C54 H54A 109.5
C52 C54 H54B 109.5
H54A C54 H54B 109.5
C52 C54 H54C 109.5
H54A C54 H54C 109.5
H54B C54 H54C 109.5
C52 C55 H55A 109.5
C52 C55 H55B 109.5
H55A C55 H55B 109.5
C52 C55 H55C 109.5
H55A C55 H55C 109.5
H55B C55 H55C 109.5
O7 C56 H56A 109.5
O7 C56 H56B 109.5
H56A C56 H56B 109.5
O7 C56 H56C 109.5
H56A C56 H56C 109.5
H56B C56 H56C 109.5
N7 C57 C76 124.3(3)
N7 C57 C58 109.6(3)
C76 C57 C58 124.2(3)
C59 C58 C57 106.4(3)
C59 C58 H58 126.8
C57 C58 H58 126.8
C58 C59 C60 107.7(3)
C58 C59 H59 126.1
C60 C59 H59 126.1
N7 C60 C61 124.4(3)
N7 C60 C59 109.2(3)
C61 C60 C59 126.3(3)
C60 C61 C62 122.9(3)
C60 C61 C89 118.0(3)
C62 C61 C89 118.1(3)
N8 C62 C61 122.9(3)
N8 C62 C63 110.0(3)
C61 C62 C63 127.1(3)
C64 C63 C62 107.1(3)
C64 C63 H63 126.5
C62 C63 H63 126.5
C63 C64 C65 107.5(3)
C63 C64 H64 126.2
C65 C64 H64 126.2
N8 C65 C66 124.0(3)
N8 C65 C64 109.7(3)
C66 C65 C64 124.4(3)
C67 C66 C65 122.1(3)
C67 C66 C83 120.3(3)
C65 C66 C83 116.5(3)
N9 C67 C66 124.1(3)
N9 C67 C68 109.5(3)
C66 C67 C68 125.5(3)
C69 C68 C67 107.2(3)
C69 C68 H68 126.4
C67 C68 H68 126.4
C68 C69 C70 107.1(3)
C68 C69 H69 126.4
C70 C69 H69 126.4
N9 C70 C71 123.6(3)
N9 C70 C69 109.8(3)
C71 C70 C69 126.6(3)
C72 C71 C70 122.6(3)
C72 C71 C107 117.1(3)
C70 C71 C107 119.6(3)
N10 C72 C71 124.6(3)
N10 C72 C73 110.5(3)
C71 C72 C73 124.7(3)
C74 C73 C72 106.8(3)
C74 C73 H73 126.6
C72 C73 H73 126.6
C73 C74 C75 106.9(3)
C73 C74 H74 126.6
C75 C74 H74 126.6
N10 C75 C76 122.6(3)
N10 C75 C74 110.1(3)
C76 C75 C74 126.0(3)
C75 C76 C57 121.9(3)
C75 C76 C77 120.5(3)
C57 C76 C77 116.8(3)
C78 C77 C82 119.2(3)
C78 C77 C76 122.3(3)
C82 C77 C76 118.5(3)
C77 C78 C79 120.4(4)
C77 C78 H78 119.8
C79 C78 H78 119.8
C80 C79 C78 118.3(4)
C80 C79 H79 120.9
C78 C79 H79 120.9
C81 C80 C79 122.4(4)
C81 C80 N11 119.0(4)
C79 C80 N11 118.5(4)
C80 C81 C82 118.4(4)
C80 C81 H81 120.8
C82 C81 H81 120.8
C81 C82 C77 121.3(4)
C81 C82 H82 119.3
C77 C82 H82 119.3
C84 C83 C88 119.3(4)
C84 C83 C66 120.3(4)
C88 C83 C66 120.4(3)
C83 C84 C85 120.8(4)
C83 C84 H84 119.6
C85 C84 H84 119.6
C86 C85 C84 118.7(4)
C86 C85 H85 120.6
C84 C85 H85 120.6
C85 C86 C87 122.5(4)
C85 C86 N12 118.7(4)
C87 C86 N12 118.8(4)
C86 C87 C88 118.0(4)
C86 C87 H87 121.0
C88 C87 H87 121.0
C83 C88 C87 120.7(4)
C83 C88 H88 119.7
C87 C88 H88 119.7
C90 C89 C94 119.2(3)
C90 C89 C61 125.6(3)
C94 C89 C61 115.2(3)
C89 C90 C91 123.0(3)
C89 C90 H90 118.5
C91 C90 H90 118.5
C90 C91 C92 116.5(3)
C90 C91 C95 120.7(3)
C92 C91 C95 122.8(3)
C93 C92 C91 121.7(3)
C93 C92 H92 119.1
C91 C92 H92 119.1
C92 C93 C94 120.5(4)
C92 C93 H93 119.8
C94 C93 H93 119.8
C93 C94 O12 117.3(3)
C93 C94 C89 119.1(4)
O12 C94 C89 122.9(3)
C91 C95 C98 112.4(4)
C91 C95 C97 108.7(3)
C98 C95 C97 108.8(4)
C91 C95 C96 109.3(3)
C98 C95 C96 109.0(4)
C97 C95 C96 108.7(4)
C95 C96 H96A 109.5
C95 C96 H96B 109.5
H96A C96 H96B 109.5
C95 C96 H96C 109.5
H96A C96 H96C 109.5
H96B C96 H96C 109.5
C95 C97 H97A 109.5
C95 C97 H97B 109.5
H97A C97 H97B 109.5
C95 C97 H97C 109.5
H97A C97 H97C 109.5
H97B C97 H97C 109.5
C95 C98 H98A 109.5
C95 C98 H98B 109.5
H98A C98 H98B 109.5
C95 C98 H98C 109.5
H98A C98 H98C 109.5
H98B C98 H98C 109.5
O12 C99 C100 108.3(3)
O12 C99 H99A 110.0
C100 C99 H99A 110.0
O12 C99 H99B 110.0
C100 C99 H99B 110.0
H99A C99 H99B 108.4
C101 C100 C99 118.1(4)
C101 C100 H10A 107.8
C99 C100 H10A 107.8
C101 C100 H10B 107.8
C99 C100 H10B 107.8
H10A C100 H10B 107.1
C100 C101 O13 107.3(3)
C100 C101 H10C 110.3
O13 C101 H10C 110.3
C100 C101 H10D 110.3
O13 C101 H10D 110.3
H10C C101 H10D 108.5
O13 C102 C103 118.8(3)
O13 C102 C107 120.8(3)
C103 C102 C107 119.9(3)
C102 C103 C104 120.6(4)
C102 C103 H103 119.7
C104 C103 H103 119.7
C105 C104 C103 121.8(4)
C105 C104 H104 119.1
C103 C104 H104 119.1
C104 C105 C106 116.7(3)
C104 C105 C108 122.1(3)
C106 C105 C108 121.2(3)
C107 C106 C105 122.3(3)
C107 C106 H106 118.8
C105 C106 H106 118.8
C106 C107 C102 118.6(3)
C106 C107 C71 124.5(3)
C102 C107 C71 116.9(3)
C105 C108 C10F 111.8(4)
C105 C108 C10E 110.9(5)
C10F C108 C10E 110.3(7)
C105 C108 C10B 112.8(8)
C10F C108 C10B 134.5(9)
C10E C108 C10B 43.7(9)
C105 C108 C10A 111.9(10)
C10F C108 C10A 61.3(13)
C10E C108 C10A 136.1(11)
C10B C108 C10A 108.4(16)
C105 C108 C10C 106.2(10)
C10F C108 C10C 49.0(11)
C10E C108 C10C 67.8(12)
C10B C108 C10C 108.9(14)
C10A C108 C10C 108.6(17)
C105 C108 C10D 107.7(4)
C10F C108 C10D 107.4(7)
C10E C108 C10D 108.6(8)
C10B C108 C10D 66.6(12)
C10A C108 C10D 48.0(12)
C10C C108 C10D 144.5(11)
C108 C10A H10E 109.5
C108 C10A H10F 109.5
C108 C10A H10G 109.5
C108 C10B H10H 109.5
C108 C10B H10I 109.5
C108 C10B H10J 109.5
C108 C10C H10K 109.5
C108 C10C H10L 109.5
C108 C10C H10M 109.5
C108 C10D H10N 109.5
C108 C10D H10O 109.5
H10N C10D H10O 109.5
C108 C10D H10P 109.5
H10N C10D H10P 109.5
H10O C10D H10P 109.5
C108 C10E H10Q 109.5
C108 C10E H10R 109.5
H10Q C10E H10R 109.5
C108 C10E H10S 109.5
H10Q C10E H10S 109.5
H10R C10E H10S 109.5
C108 C10F H10T 109.5
C108 C10F H10U 109.5
H10T C10F H10U 109.5
C108 C10F H10V 109.5
H10T C10F H10V 109.5
H10U C10F H10V 109.5
O14 C11A H11A 109.5
O14 C11A H11B 109.5
O14 C11A H11C 109.5
O14 C11B H11D 109.5
O14 C11B H11E 109.5
H11D C11B H11E 109.5
O14 C11B H11F 109.5
H11D C11B H11F 109.5
H11E C11B H11F 109.5

loop_
_geom_bond_atom_site_label_1
_geom_bond_atom_site_label_2
_geom_bond_distance
Co1 N2 1.920(3)
Co1 N3 1.929(3)
Co1 N4 1.931(3)
Co1 N1 1.938(3)
Co1 O7 2.216(3)
Co2 N10 1.921(3)
Co2 N8 1.922(3)
Co2 N9 1.927(3)
Co2 N7 1.930(3)
Co2 O14 2.215(3)
O1 N5 1.213(5)
O2 N5 1.217(5)
O3 N6 1.189(7)
O4 N6 1.208(7)
O5 C38 1.409(5)
O5 C43' 1.43(6)
O5 C43 1.45(13)
O7 C56 1.346(6)
O7 H7A 0.8501
O8 N11 1.235(5)
O9 N11 1.220(5)
O10 N12 1.221(5)
O11 N12 1.211(5)
O12 C94 1.393(4)
O12 C99 1.406(5)
O13 C102 1.373(4)
O13 C101 1.467(5)
O14 C11B 1.404(9)
O14 C11A 1.41(2)
O14 H14A 0.8499
N1 C4 1.370(5)
N1 C1 1.383(5)
N2 C6 1.376(5)
N2 C9 1.389(5)
N3 C14 1.385(5)
N3 C11 1.393(5)
N4 C19 1.383(4)
N4 C16 1.393(4)
N5 C24 1.468(5)
N6 C30 1.479(6)
N7 C57 1.366(4)
N7 C60 1.377(4)
N8 C65 1.384(4)
N8 C62 1.391(4)
N9 C70 1.383(4)
N9 C67 1.387(4)
N10 C72 1.367(4)
N10 C75 1.383(4)
N11 C80 1.465(5)
N12 C86 1.477(5)
C1 C20 1.384(5)
C1 C2 1.452(6)
C2 C3 1.353(6)
C2 H2 0.9500
C3 C4 1.442(5)
C3 H3 0.9500
C4 C5 1.400(5)
C5 C6 1.393(5)
C5 C33 1.486(5)
C6 C7 1.422(5)
C7 C8 1.325(6)
C7 H7 0.9500
C8 C9 1.419(5)
C8 H8 0.9500
C9 C10 1.398(6)
C10 C11 1.386(5)
C10 C27 1.496(5)
C11 C12 1.432(5)
C12 C13 1.350(5)
C12 H12 0.9500
C13 C14 1.420(5)
C13 H13 0.9500
C14 C15 1.408(5)
C15 C16 1.385(5)
C15 C47 1.495(5)
C16 C17 1.425(5)
C17 C18 1.355(5)
C17 H17 0.9500
C18 C19 1.436(5)
C18 H18 0.9500
C19 C20 1.400(5)
C20 C21 1.492(5)
C21 C26 1.380(5)
C21 C22 1.401(6)
C22 C23 1.384(6)
C22 H22 0.9500
C23 C24 1.332(6)
C23 H23 0.9500
C24 C25 1.378(6)
C25 C26 1.387(5)
C25 H25 0.9500
C26 H26 0.9500
C27 C32 1.381(5)
C27 C28 1.386(6)
C28 C29 1.395(6)
C28 H28 0.9500
C29 C30 1.378(7)
C29 H29 0.9500
C30 C31 1.343(7)
C31 C32 1.416(6)
C31 H31 0.9500
C32 H32 0.9500
C33 C38 1.391(5)
C33 C34 1.395(6)
C34 C35 1.396(6)
C34 H34 0.9500
C35 C36 1.398(6)
C35 C39 1.536(6)
C36 C37 1.371(6)
C36 H36 0.9500
C37 C38 1.385(5)
C37 H37 0.9500
C39 C40' 1.504(15)
C39 C42 1.505(16)
C39 C41' 1.525(12)
C39 C40 1.526(13)
C39 C42' 1.567(16)
C39 C41 1.567(17)
C40 H40A 0.9800
C40 H40B 0.9800
C40 H40C 0.9800
C41 H41A 0.9800
C41 H41B 0.9800
C41 H41C 0.9800
C42 H42A 0.9800
C42 H42B 0.9800
C42 H42C 0.9800
C40' H40D 0.9800
C40' H40E 0.9800
C40' H40F 0.9800
C41' H41D 0.9800
C41' H41E 0.9800
C41' H41F 0.9800
C42' H42D 0.9800
C42' H42E 0.9800
C42' H42F 0.9800
C43 C44 1.52(15)
C43 H43A 0.9900
C43 H43B 0.9900
C44 C45 1.50(12)
C44 H44A 0.9900
C44 H44B 0.9900
C45 O6 1.42(6)
C45 H45A 0.9900
C45 H45B 0.9900
O6 C46 1.469(12)
C43' C44' 1.47(7)
C43' H43C 0.9900
C43' H43D 0.9900
C44' C45' 1.47(6)
C44' H44C 0.9900
C44' H44D 0.9900
C45' O6' 1.41(3)
C45' H45C 0.9900
C45' H45D 0.9900
O6' C46 1.403(6)
C46 C47 1.376(6)
C46 C51 1.388(6)
C47 C48 1.384(6)
C48 C49 1.381(6)
C48 H48 0.9500
C49 C50 1.390(6)
C49 C52 1.533(7)
C50 C51 1.363(7)
C50 H50 0.9500
C51 H51 0.9500
C52 C55 1.471(7)
C52 C53 1.476(7)
C52 C54 1.679(9)
C53 H53A 0.9800
C53 H53B 0.9800
C53 H53C 0.9800
C54 H54A 0.9800
C54 H54B 0.9800
C54 H54C 0.9800
C55 H55A 0.9800
C55 H55B 0.9800
C55 H55C 0.9800
C56 H56A 0.9800
C56 H56B 0.9800
C56 H56C 0.9800
C57 C76 1.402(5)
C57 C58 1.449(5)
C58 C59 1.355(5)
C58 H58 0.9500
C59 C60 1.435(5)
C59 H59 0.9500
C60 C61 1.384(5)
C61 C62 1.392(5)
C61 C89 1.507(5)
C62 C63 1.432(5)
C63 C64 1.352(5)
C63 H63 0.9500
C64 C65 1.436(5)
C64 H64 0.9500
C65 C66 1.393(5)
C66 C67 1.393(5)
C66 C83 1.499(5)
C67 C68 1.431(5)
C68 C69 1.367(5)
C68 H68 0.9500
C69 C70 1.432(5)
C69 H69 0.9500
C70 C71 1.396(5)
C71 C72 1.388(5)
C71 C107 1.494(5)
C72 C73 1.436(5)
C73 C74 1.355(5)
C73 H73 0.9500
C74 C75 1.433(5)
C74 H74 0.9500
C75 C76 1.399(5)
C76 C77 1.502(5)
C77 C78 1.387(5)
C77 C82 1.390(5)
C78 C79 1.399(5)
C78 H78 0.9500
C79 C80 1.389(6)
C79 H79 0.9500
C80 C81 1.368(6)
C81 C82 1.385(6)
C81 H81 0.9500
C82 H82 0.9500
C83 C84 1.379(5)
C83 C88 1.384(6)
C84 C85 1.393(6)
C84 H84 0.9500
C85 C86 1.360(6)
C85 H85 0.9500
C86 C87 1.380(6)
C87 C88 1.397(6)
C87 H87 0.9500
C88 H88 0.9500
C89 C90 1.378(5)
C89 C94 1.396(5)
C90 C91 1.386(5)
C90 H90 0.9500
C91 C92 1.401(5)
C91 C95 1.514(5)
C92 C93 1.373(5)
C92 H92 0.9500
C93 C94 1.388(5)
C93 H93 0.9500
C95 C98 1.529(6)
C95 C97 1.532(6)
C95 C96 1.541(6)
C96 H96A 0.9800
C96 H96B 0.9800
C96 H96C 0.9800
C97 H97A 0.9800
C97 H97B 0.9800
C97 H97C 0.9800
C98 H98A 0.9800
C98 H98B 0.9800
C98 H98C 0.9800
C99 C100 1.502(5)
C99 H99A 0.9900
C99 H99B 0.9900
C100 C101 1.463(6)
C100 H10A 0.9900
C100 H10B 0.9900
C101 H10C 0.9900
C101 H10D 0.9900
C102 C103 1.374(5)
C102 C107 1.404(5)
C103 C104 1.395(5)
C103 H103 0.9500
C104 C105 1.389(5)
C104 H104 0.9500
C105 C106 1.414(5)
C105 C108 1.525(5)
C106 C107 1.398(5)
C106 H106 0.9500
C108 C10F 1.527(10)
C108 C10E 1.528(10)
C108 C10B 1.54(2)
C108 C10A 1.54(3)
C108 C10C 1.54(2)
C108 C10D 1.551(10)
C10A H10E 0.9800
C10A H10F 0.9800
C10A H10G 0.9800
C10B H10H 0.9800
C10B H10I 0.9800
C10B H10J 0.9800
C10C H10K 0.9800
C10C H10L 0.9800
C10C H10M 0.9800
C10D H10N 0.9800
C10D H10O 0.9800
C10D H10P 0.9800
C10E H10Q 0.9800
C10E H10R 0.9800
C10E H10S 0.9800
C10F H10T 0.9800
C10F H10U 0.9800
C10F H10V 0.9800
C11A H11A 0.9800
C11A H11B 0.9800
C11A H11C 0.9800
C11B H11D 0.9800
C11B H11E 0.9800
C11B H11F 0.9800

loop_
_geom_torsion_atom_site_label_1
_geom_torsion_atom_site_label_2
_geom_torsion_atom_site_label_3
_geom_torsion_atom_site_label_4
_geom_torsion
N2 Co1 O7 C56 115.5(5)
N3 Co1 O7 C56 -155.9(5)
N4 Co1 O7 C56 -64.6(5)
N1 Co1 O7 C56 24.4(5)
N10 Co2 O14 C11B -18.1(6)
N8 Co2 O14 C11B 162.9(6)
N9 Co2 O14 C11B 73.5(6)
N7 Co2 O14 C11B -106.4(6)
N10 Co2 O14 C11A -100.5(10)
N8 Co2 O14 C11A 80.4(10)
N9 Co2 O14 C11A -8.9(10)
N7 Co2 O14 C11A 171.2(10)
N2 Co1 N1 C4 21.3(3)
N3 Co1 N1 C4 -64.5(13)
N4 Co1 N1 C4 -149.1(3)
O7 Co1 N1 C4 113.3(3)
N2 Co1 N1 C1 -168.5(3)
N3 Co1 N1 C1 105.7(12)
N4 Co1 N1 C1 21.1(3)
O7 Co1 N1 C1 -76.5(3)
N3 Co1 N2 C6 151.4(3)
N4 Co1 N2 C6 63.8(9)
N1 Co1 N2 C6 -22.4(3)
O7 Co1 N2 C6 -116.8(3)
N3 Co1 N2 C9 -18.5(3)
N4 Co1 N2 C9 -106.1(8)
N1 Co1 N2 C9 167.7(3)
O7 Co1 N2 C9 73.2(3)
N2 Co1 N3 C14 -149.7(3)
N4 Co1 N3 C14 20.6(3)
N1 Co1 N3 C14 -63.9(13)
O7 Co1 N3 C14 118.3(3)
N2 Co1 N3 C11 21.7(3)
N4 Co1 N3 C11 -167.9(3)
N1 Co1 N3 C11 107.6(12)
O7 Co1 N3 C11 -70.2(3)
N2 Co1 N4 C19 -104.4(8)
N3 Co1 N4 C19 168.2(3)
N1 Co1 N4 C19 -18.0(3)
O7 Co1 N4 C19 76.3(3)
N2 Co1 N4 C16 62.4(9)
N3 Co1 N4 C16 -25.0(3)
N1 Co1 N4 C16 148.8(3)
O7 Co1 N4 C16 -117.0(3)
N10 Co2 N7 C57 -23.8(3)
N8 Co2 N7 C57 163.8(3)
N9 Co2 N7 C57 -109.2(9)
O14 Co2 N7 C57 70.1(3)
N10 Co2 N7 C60 146.0(3)
N8 Co2 N7 C60 -26.4(3)
N9 Co2 N7 C60 60.6(10)
O14 Co2 N7 C60 -120.1(3)
N10 Co2 N8 C65 113.2(9)
N9 Co2 N8 C65 21.7(3)
N7 Co2 N8 C65 -166.1(3)
O14 Co2 N8 C65 -74.0(3)
N10 Co2 N8 C62 -56.8(10)
N9 Co2 N8 C62 -148.4(3)
N7 Co2 N8 C62 23.8(3)
O14 Co2 N8 C62 116.0(3)
N10 Co2 N9 C70 -20.6(3)
N8 Co2 N9 C70 151.7(3)
N7 Co2 N9 C70 64.6(10)
O14 Co2 N9 C70 -114.8(3)
N10 Co2 N9 C67 167.0(3)
N8 Co2 N9 C67 -20.8(3)
N7 Co2 N9 C67 -107.9(9)
O14 Co2 N9 C67 72.8(3)
N8 Co2 N10 C72 -70.9(10)
N9 Co2 N10 C72 20.5(3)
N7 Co2 N10 C72 -151.7(3)
O14 Co2 N10 C72 116.3(3)
N8 Co2 N10 C75 106.2(9)
N9 Co2 N10 C75 -162.4(3)
N7 Co2 N10 C75 25.4(3)
O14 Co2 N10 C75 -66.6(3)
C4 N1 C1 C20 161.3(4)
Co1 N1 C1 C20 -10.5(5)
C4 N1 C1 C2 -4.5(4)
Co1 N1 C1 C2 -176.3(2)
N1 C1 C2 C3 5.7(4)
C20 C1 C2 C3 -160.5(4)
C1 C2 C3 C4 -4.4(4)
C1 N1 C4 C5 -177.7(3)
Co1 N1 C4 C5 -5.8(5)
C1 N1 C4 C3 1.8(4)
Co1 N1 C4 C3 173.7(2)
C2 C3 C4 N1 1.7(4)
C2 C3 C4 C5 -178.7(4)
N1 C4 C5 C6 -17.7(6)
C3 C4 C5 C6 162.9(4)
N1 C4 C5 C33 155.4(3)
C3 C4 C5 C33 -24.1(6)
C9 N2 C6 C5 -179.9(3)
Co1 N2 C6 C5 8.3(5)
C9 N2 C6 C7 -1.1(4)
Co1 N2 C6 C7 -172.9(3)
C4 C5 C6 N2 16.5(6)
C33 C5 C6 N2 -156.5(3)
C4 C5 C6 C7 -162.1(4)
C33 C5 C6 C7 24.9(6)
N2 C6 C7 C8 -1.3(5)
C5 C6 C7 C8 177.5(4)
C6 C7 C8 C9 3.0(5)
C6 N2 C9 C10 -164.2(3)
Co1 N2 C9 C10 7.3(5)
C6 N2 C9 C8 2.9(4)
Co1 N2 C9 C8 174.4(3)
C7 C8 C9 N2 -3.8(5)
C7 C8 C9 C10 163.1(4)
N2 C9 C10 C11 9.4(6)
C8 C9 C10 C11 -155.7(4)
N2 C9 C10 C27 173.8(3)
C8 C9 C10 C27 8.8(6)
C9 C10 C11 N3 -6.1(6)
C27 C10 C11 N3 -170.4(3)
C9 C10 C11 C12 157.8(4)
C27 C10 C11 C12 -6.5(6)
C14 N3 C11 C10 159.1(4)
Co1 N3 C11 C10 -13.8(5)
C14 N3 C11 C12 -7.1(4)
Co1 N3 C11 C12 -180.0(2)
C10 C11 C12 C13 -158.1(4)
N3 C11 C12 C13 7.6(4)
C11 C12 C13 C14 -4.7(4)
C11 N3 C14 C15 -175.3(4)
Co1 N3 C14 C15 -2.2(5)
C11 N3 C14 C13 4.2(4)
Co1 N3 C14 C13 177.3(3)
C12 C13 C14 N3 0.4(5)
C12 C13 C14 C15 179.8(4)
N3 C14 C15 C16 -21.3(6)
C13 C14 C15 C16 159.2(4)
N3 C14 C15 C47 144.1(4)
C13 C14 C15 C47 -35.3(6)
C14 C15 C16 N4 16.3(6)
C47 C15 C16 N4 -149.2(4)
C14 C15 C16 C17 -160.9(4)
C47 C15 C16 C17 33.6(6)
C19 N4 C16 C15 -178.9(4)
Co1 N4 C16 C15 11.7(5)
C19 N4 C16 C17 -1.4(4)
Co1 N4 C16 C17 -170.7(2)
C15 C16 C17 C18 174.9(4)
N4 C16 C17 C18 -2.7(4)
C16 C17 C18 C19 5.4(4)
C16 N4 C19 C20 -165.2(3)
Co1 N4 C19 C20 3.5(5)
C16 N4 C19 C18 4.7(4)
Co1 N4 C19 C18 173.5(2)
C17 C18 C19 N4 -6.5(4)
C17 C18 C19 C20 163.2(4)
N1 C1 C20 C19 -12.4(6)
C2 C1 C20 C19 151.6(4)
N1 C1 C20 C21 -179.6(3)
C2 C1 C20 C21 -15.7(5)
N4 C19 C20 C1 15.9(5)
C18 C19 C20 C1 -152.5(4)
N4 C19 C20 C21 -176.9(3)
C18 C19 C20 C21 14.7(5)
C1 C20 C21 C26 -76.9(5)
C19 C20 C21 C26 115.6(4)
C1 C20 C21 C22 102.5(5)
C19 C20 C21 C22 -65.0(5)
C26 C21 C22 C23 -1.2(8)
C20 C21 C22 C23 179.4(5)
C21 C22 C23 C24 0.8(9)
C22 C23 C24 C25 0.2(8)
C22 C23 C24 N5 179.4(5)
O1 N5 C24 C23 -173.1(4)
O2 N5 C24 C23 6.9(6)
O1 N5 C24 C25 6.1(6)
O2 N5 C24 C25 -173.9(4)
C23 C24 C25 C26 -0.8(7)
N5 C24 C25 C26 180.0(4)
C22 C21 C26 C25 0.6(7)
C20 C21 C26 C25 -180.0(4)
C24 C25 C26 C21 0.4(7)
C11 C10 C27 C32 -114.8(4)
C9 C10 C27 C32 80.1(5)
C11 C10 C27 C28 66.6(5)
C9 C10 C27 C28 -98.5(5)
C32 C27 C28 C29 -2.4(8)
C10 C27 C28 C29 176.3(5)
C27 C28 C29 C30 1.4(8)
C28 C29 C30 C31 0.9(8)
C28 C29 C30 N6 -179.6(5)
O3 N6 C30 C31 0.6(7)
O4 N6 C30 C31 -179.8(5)
O3 N6 C30 C29 -178.8(5)
O4 N6 C30 C29 0.8(8)
C29 C30 C31 C32 -2.2(8)
N6 C30 C31 C32 178.4(4)
C28 C27 C32 C31 1.1(7)
C10 C27 C32 C31 -177.5(4)
C30 C31 C32 C27 1.2(7)
C6 C5 C33 C38 67.1(5)
C4 C5 C33 C38 -106.2(4)
C6 C5 C33 C34 -117.0(4)
C4 C5 C33 C34 69.6(5)
C38 C33 C34 C35 1.4(6)
C5 C33 C34 C35 -174.4(4)
C33 C34 C35 C36 -0.2(6)
C33 C34 C35 C39 178.2(4)
C34 C35 C36 C37 -1.7(6)
C39 C35 C36 C37 179.9(5)
C35 C36 C37 C38 2.3(6)
C36 C37 C38 C33 -0.9(6)
C36 C37 C38 O5 -176.4(4)
C34 C33 C38 C37 -0.9(6)
C5 C33 C38 C37 175.2(4)
C34 C33 C38 O5 174.5(3)
C5 C33 C38 O5 -9.4(5)
C43' O5 C38 C37 -89.8(17)
C43 O5 C38 C37 -109(3)
C43' O5 C38 C33 94.7(17)
C43 O5 C38 C33 75(3)
C34 C35 C39 C40' -51.4(10)
C36 C35 C39 C40' 126.9(9)
C34 C35 C39 C42 134.3(10)
C36 C35 C39 C42 -47.4(12)
C34 C35 C39 C41' -177.3(8)
C36 C35 C39 C41' 1.0(10)
C34 C35 C39 C40 5.4(10)
C36 C35 C39 C40 -176.3(8)
C34 C35 C39 C42' 69.3(9)
C36 C35 C39 C42' -112.4(9)
C34 C35 C39 C41 -111.8(9)
C36 C35 C39 C41 66.5(10)
C38 O5 C43 C44 -174(4)
C43' O5 C43 C44 75(21)
O5 C43 C44 C45 -163(5)
C43 C44 C45 O6 -119(6)
C44 C45 O6 C46 -125(4)
C38 O5 C43' C44' -144(2)
C43 O5 C43' C44' -67(21)
O5 C43' C44' C45' -179(2)
C43' C44' C45' O6' 156(3)
C44' C45' O6' C46 163.4(16)
C45' O6' C46 C47 -103.0(11)
C45' O6' C46 C51 96.5(11)
C45' O6' C46 O6 -28.2(11)
C45 O6 C46 C47 178(3)
C45 O6 C46 C51 -27(3)
C45 O6 C46 O6' 56(3)
C51 C46 C47 C48 4.0(7)
O6' C46 C47 C48 -155.7(5)
O6 C46 C47 C48 162.9(6)
C51 C46 C47 C15 -175.1(4)
O6' C46 C47 C15 25.1(7)
O6 C46 C47 C15 -16.3(7)
C16 C15 C47 C46 84.1(5)
C14 C15 C47 C46 -82.1(5)
C16 C15 C47 C48 -94.9(5)
C14 C15 C47 C48 98.8(5)
C46 C47 C48 C49 -0.5(7)
C15 C47 C48 C49 178.6(4)
C47 C48 C49 C50 -3.8(7)
C47 C48 C49 C52 177.4(4)
C48 C49 C50 C51 4.6(7)
C52 C49 C50 C51 -176.6(5)
C49 C50 C51 C46 -1.3(8)
C47 C46 C51 C50 -3.2(7)
O6' C46 C51 C50 157.8(5)
O6 C46 C51 C50 -155.3(9)
C48 C49 C52 C55 162.3(5)
C50 C49 C52 C55 -16.4(8)
C48 C49 C52 C53 -62.6(7)
C50 C49 C52 C53 118.7(6)
C48 C49 C52 C54 51.1(6)
C50 C49 C52 C54 -127.6(5)
C60 N7 C57 C76 -160.8(3)
Co2 N7 C57 C76 10.5(5)
C60 N7 C57 C58 3.5(4)
Co2 N7 C57 C58 174.8(2)
N7 C57 C58 C59 -4.8(4)
C76 C57 C58 C59 159.6(3)
C57 C58 C59 C60 4.0(4)
C57 N7 C60 C61 -176.5(3)
Co2 N7 C60 C61 12.0(5)
C57 N7 C60 C59 -1.1(4)
Co2 N7 C60 C59 -172.6(2)
C58 C59 C60 N7 -2.0(4)
C58 C59 C60 C61 173.3(3)
N7 C60 C61 C62 16.1(6)
C59 C60 C61 C62 -158.5(4)
N7 C60 C61 C89 -152.4(3)
C59 C60 C61 C89 33.0(5)
C65 N8 C62 C61 -178.2(3)
Co2 N8 C62 C61 -6.3(5)
C65 N8 C62 C63 1.4(4)
Co2 N8 C62 C63 173.2(2)
C60 C61 C62 N8 -19.1(5)
C89 C61 C62 N8 149.4(3)
C60 C61 C62 C63 161.5(4)
C89 C61 C62 C63 -30.1(5)
N8 C62 C63 C64 2.1(4)
C61 C62 C63 C64 -178.4(4)
C62 C63 C64 C65 -4.5(4)
C62 N8 C65 C66 160.3(3)
Co2 N8 C65 C66 -11.3(5)
C62 N8 C65 C64 -4.2(4)
Co2 N8 C65 C64 -175.8(2)
C63 C64 C65 N8 5.6(4)
C63 C64 C65 C66 -158.8(4)
N8 C65 C66 C67 -9.1(6)
C64 C65 C66 C67 153.1(4)
N8 C65 C66 C83 -177.2(3)
C64 C65 C66 C83 -15.0(5)
C70 N9 C67 C66 -164.1(3)
Co2 N9 C67 C66 9.5(5)
C70 N9 C67 C68 5.6(4)
Co2 N9 C67 C68 179.2(3)
C65 C66 C67 N9 9.9(6)
C83 C66 C67 N9 177.6(3)
C65 C66 C67 C68 -158.2(4)
C83 C66 C67 C68 9.5(6)
N9 C67 C68 C69 -6.1(4)
C66 C67 C68 C69 163.5(4)
C67 C68 C69 C70 4.0(5)
C67 N9 C70 C71 180.0(3)
Co2 N9 C70 C71 6.2(5)
C67 N9 C70 C69 -3.1(4)
Co2 N9 C70 C69 -176.9(2)
C68 C69 C70 N9 -0.6(5)
C68 C69 C70 C71 176.2(4)
N9 C70 C71 C72 17.2(6)
C69 C70 C71 C72 -159.2(4)
N9 C70 C71 C107 -153.1(3)
C69 C70 C71 C107 30.6(6)
C75 N10 C72 C71 176.5(3)
Co2 N10 C72 C71 -5.8(5)
C75 N10 C72 C73 0.8(4)
Co2 N10 C72 C73 178.5(2)
C70 C71 C72 N10 -17.5(5)
C107 C71 C72 N10 153.0(3)
C70 C71 C72 C73 157.5(4)
C107 C71 C72 C73 -32.0(5)
N10 C72 C73 C74 2.2(4)
C71 C72 C73 C74 -173.5(3)
C72 C73 C74 C75 -4.1(4)
C72 N10 C75 C76 164.2(3)
Co2 N10 C75 C76 -13.4(5)
C72 N10 C75 C74 -3.4(4)
Co2 N10 C75 C74 179.0(2)
C73 C74 C75 N10 4.9(4)
C73 C74 C75 C76 -162.2(4)
N10 C75 C76 C57 -10.7(5)
C74 C75 C76 C57 154.9(4)
N10 C75 C76 C77 -180.0(3)
C74 C75 C76 C77 -14.4(5)
N7 C57 C76 C75 12.1(5)
C58 C57 C76 C75 -150.0(4)
N7 C57 C76 C77 -178.2(3)
C58 C57 C76 C77 19.7(5)
C75 C76 C77 C78 61.0(5)
C57 C76 C77 C78 -108.8(4)
C75 C76 C77 C82 -120.7(4)
C57 C76 C77 C82 69.5(5)
C82 C77 C78 C79 -1.8(6)
C76 C77 C78 C79 176.6(3)
C77 C78 C79 C80 1.0(6)
C78 C79 C80 C81 0.0(6)
C78 C79 C80 N11 -178.0(3)
O9 N11 C80 C81 -173.6(4)
O8 N11 C80 C81 9.5(6)
O9 N11 C80 C79 4.4(6)
O8 N11 C80 C79 -172.5(4)
C79 C80 C81 C82 -0.2(6)
N11 C80 C81 C82 177.8(4)
C80 C81 C82 C77 -0.7(6)
C78 C77 C82 C81 1.6(6)
C76 C77 C82 C81 -176.8(4)
C67 C66 C83 C84 120.9(4)
C65 C66 C83 C84 -70.8(5)
C67 C66 C83 C88 -62.0(5)
C65 C66 C83 C88 106.3(4)
C88 C83 C84 C85 0.1(7)
C66 C83 C84 C85 177.2(4)
C83 C84 C85 C86 -0.7(7)
C84 C85 C86 C87 0.4(7)
C84 C85 C86 N12 -177.4(4)
O11 N12 C86 C85 -4.3(6)
O10 N12 C86 C85 175.9(4)
O11 N12 C86 C87 177.9(4)
O10 N12 C86 C87 -2.0(6)
C85 C86 C87 C88 0.6(7)
N12 C86 C87 C88 178.3(4)
C84 C83 C88 C87 0.9(7)
C66 C83 C88 C87 -176.3(4)
C86 C87 C88 C83 -1.2(7)
C60 C61 C89 C90 -112.4(4)
C62 C61 C89 C90 78.5(5)
C60 C61 C89 C94 69.5(4)
C62 C61 C89 C94 -99.6(4)
C94 C89 C90 C91 -0.7(6)
C61 C89 C90 C91 -178.7(3)
C89 C90 C91 C92 0.6(6)
C89 C90 C91 C95 -177.3(4)
C90 C91 C92 C93 0.1(6)
C95 C91 C92 C93 178.0(4)
C91 C92 C93 C94 -0.8(7)
C92 C93 C94 O12 -170.2(4)
C92 C93 C94 C89 0.7(7)
C99 O12 C94 C93 -102.0(5)
C99 O12 C94 C89 87.5(5)
C90 C89 C94 C93 0.0(6)
C61 C89 C94 C93 178.2(4)
C90 C89 C94 O12 170.4(4)
C61 C89 C94 O12 -11.4(5)
C90 C91 C95 C98 -179.1(4)
C92 C91 C95 C98 3.1(6)
C90 C91 C95 C97 60.5(5)
C92 C91 C95 C97 -117.3(4)
C90 C91 C95 C96 -58.0(5)
C92 C91 C95 C96 124.2(4)
C94 O12 C99 C100 -172.2(3)
O12 C99 C100 C101 175.8(4)
C99 C100 C101 O13 -178.1(3)
C102 O13 C101 C100 171.2(3)
C101 O13 C102 C103 108.8(4)
C101 O13 C102 C107 -78.5(4)
O13 C102 C103 C104 173.3(3)
C107 C102 C103 C104 0.5(6)
C102 C103 C104 C105 -1.2(6)
C103 C104 C105 C106 0.9(6)
C103 C104 C105 C108 -177.3(4)
C104 C105 C106 C107 0.0(6)
C108 C105 C106 C107 178.2(4)
C105 C106 C107 C102 -0.6(6)
C105 C106 C107 C71 179.5(3)
O13 C102 C107 C106 -172.3(3)
C103 C102 C107 C106 0.4(5)
O13 C102 C107 C71 7.6(5)
C103 C102 C107 C71 -179.7(3)
C72 C71 C107 C106 112.0(4)
C70 C71 C107 C106 -77.2(5)
C72 C71 C107 C102 -68.0(4)
C70 C71 C107 C102 102.8(4)
C104 C105 C108 C10F -151.1(7)
C106 C105 C108 C10F 30.8(8)
C104 C105 C108 C10E -27.6(9)
C106 C105 C108 C10E 154.3(8)
C104 C105 C108 C10B 19.7(15)
C106 C105 C108 C10B -158.4(14)
C104 C105 C108 C10A 142.2(16)
C106 C105 C108 C10A -35.9(16)
C104 C105 C108 C10C -99.5(14)
C106 C105 C108 C10C 82.4(15)
C104 C105 C108 C10D 91.1(7)
C106 C105 C108 C10D -87.0(7)

loop_
_platon_squeeze_void_nr
_platon_squeeze_void_average_x
_platon_squeeze_void_average_y
_platon_squeeze_void_average_z
_platon_squeeze_void_volume
_platon_squeeze_void_count_electrons
_platon_squeeze_void_content
1 0.000 0.001 0.000 945 294 ' '
2 0.071 0.595 0.630 7 1 ' '
3 0.928 0.405 0.370 7 1 ' '
